data_7041777
loop_
_publ_author_name
'Horstmann, Jan'
'Niemann, Mark'
'Berthold, Katar\'ina'
'Mix, Andreas'
'Neumann, Beate'
'Stammler, Hans-Georg'
'Mitzel, Norbert W.'

_publ_section_title
;
 Fluoride complexation by bidentate silicon Lewis acids.
;
_journal_issue 6
_journal_name_full 'Dalton transactions (Cambridge, England : 2003)'
_journal_page_first 1898
_journal_page_last 1913
_journal_paper_doi 10.1039/c6dt04608h
_journal_volume 46
_journal_year 2017
_chemical_formula_moiety 'C16 H14 F8 Si3, 2(C18 H36 K N2 O6)'
_chemical_formula_sum 'C52 H86 F8 K2 N4 O12 Si3'
_chemical_formula_weight 1273.71
_chemical_name_systematic
;
 ?
;
_space_group_crystal_system triclinic
_space_group_IT_number 2
_space_group_name_Hall '-P 1'
_space_group_name_H-M_alt 'P -1'
_symmetry_space_group_name_Hall '-P 1'
_symmetry_space_group_name_H-M 'P -1'
_atom_sites_solution_hydrogens geom
_atom_sites_solution_primary direct
_audit_creation_date 2016-09-30
_audit_creation_method
;
  Olex2 1.2-ac2
  (compiled 2012.03.27 svn.r2268, GUI svn.r4156)
;
_audit_update_record
;
2016-12-01 deposited with the CCDC.
2017-01-12 downloaded from the CCDC.
;
_cell_angle_alpha 102.4812(10)
_cell_angle_beta 98.9460(9)
_cell_angle_gamma 105.1347(11)
_cell_formula_units_Z 2
_cell_length_a 11.25235(13)
_cell_length_b 14.6618(2)
_cell_length_c 20.6823(2)
_cell_measurement_reflns_used 72648
_cell_measurement_temperature 100.01(11)
_cell_measurement_theta_max 30.0410
_cell_measurement_theta_min 1.9220
_cell_volume 3133.61(7)
_computing_cell_refinement 'CrysAlisPro 1.171.38.43 (Rigaku OD, 2015)'
_computing_data_collection 'CrysAlisPro 1.171.38.43 (Rigaku OD, 2015)'
_computing_data_reduction 'CrysAlisPro 1.171.38.43 (Rigaku OD, 2015)'
_computing_molecular_graphics
;
O. V. Dolomanov, L. J. Bourhis, R. J. Gildea, J. A. K. Howard and H. Puschmann,
OLEX2: a complete structure solution, refinement and analysis program.
J. Appl. Cryst. (2009). 42, 339-341.
;
_computing_publication_material
;
O. V. Dolomanov, L. J. Bourhis, R. J. Gildea, J. A. K. Howard and H. Puschmann,
OLEX2: a complete structure solution, refinement and analysis program.
J. Appl. Cryst. (2009). 42, 339-341.
;
_computing_structure_refinement
;
SHELXL, G.M. Sheldrick, Acta Cryst.
(2008). A64, 112-122
;
_computing_structure_solution
;
SHELXS, G.M. Sheldrick, Acta Cryst.
(2008). A64, 112-122
;
_diffrn_ambient_environment N~2~
_diffrn_ambient_temperature 100.01(11)
_diffrn_detector 'CCD plate'
_diffrn_detector_area_resol_mean 8.0951
_diffrn_detector_type Eos
_diffrn_measured_fraction_theta_full 0.9999
_diffrn_measured_fraction_theta_max 0.9986
_diffrn_measurement_details
;
List of Runs (angles in degrees, time in seconds):

  # Type    Start    End  Width  t~exp~   \w     \q     \k     \f   Frames
#--------------------------------------------------------------------------
  1  \w      6.00  95.00   1.00   25.00    --   25.97  57.00 150.00   89
  2  \w      6.00  95.00   1.00   25.00    --   25.97  57.00 -30.00   89
  3  \w    -43.00  47.00   1.00   25.00    --   25.97 -57.00   0.00   90
  4  \w      6.00  95.00   1.00   25.00    --   25.97  57.00  60.00   89
  5  \w      6.00  95.00   1.00   25.00    --   25.97  57.00-120.00   89
  6  \w    -43.00  47.00   1.00   25.00    --   25.97 -57.00  90.00   90
  7  \w    -44.00  56.00   1.00   25.00    --   25.97 -77.00 -60.00  100
  8  \w    -43.00  47.00   1.00   25.00    --   25.97 -57.00-180.00   90
  9  \w    -20.00  68.00   1.00   25.00    --   25.97 -99.00  30.00   88
 10  \w    -20.00  68.00   1.00   25.00    --   25.97 -99.00-150.00   88
 11  \w    -36.00  -7.00   1.00   25.00    --   25.97 133.00 -99.46   29
 12  \w    -45.00  45.00   1.00   25.00    --  -23.50  57.00   0.00   90
 13  \w    -92.00  -2.00   1.00   25.00    --  -23.50 -57.00 -90.00   90
 14  \w    -94.00   7.00   1.00   25.00    --  -23.50 -77.00  90.00  101
 15  \w    -46.00  51.00   1.00   25.00    --   25.97 -38.00-120.00   97
 16  \w     -4.00  96.00   1.00   25.00    --   25.97  77.00-180.00  100
 17  \w      0.00  98.00   1.00   25.00    --   25.97  38.00-120.00   98
 18  \w      6.00  95.00   1.00   25.00    --   25.97  57.00   0.00   89
 19  \w    -20.00  68.00   1.00   25.00    --   25.97 -99.00-120.00   88
 20  \w      7.00  88.00   1.00   25.00    --   25.97-133.00-167.82   81
 21  \w    -47.00  99.00   1.00   25.00    --   25.97   0.00-150.00  146
 22  \w    -47.00  99.00   1.00   25.00    --   25.97   0.00-120.00  146
 23  \w    -47.00  99.00   1.00   25.00    --   25.97   0.00 -90.00  146
 24  \w    -47.00  65.00   1.00   25.00    --   25.97   0.00 -60.00  112
 25  \w    -47.00  99.00   1.00   25.00    --   25.97   0.00-180.00  146
;
_diffrn_measurement_device 'four-circle diffractometer'
_diffrn_measurement_device_type 'SuperNova, Single source at offset, Eos'
_diffrn_measurement_method '\w scans'
_diffrn_orient_matrix_type 'CrysAlisPro convention (1999,Acta A55,543-557)'
_diffrn_orient_matrix_UB_11 -0.0128709000
_diffrn_orient_matrix_UB_12 0.0452128000
_diffrn_orient_matrix_UB_13 0.0017514000
_diffrn_orient_matrix_UB_21 -0.0638118000
_diffrn_orient_matrix_UB_22 -0.0257607000
_diffrn_orient_matrix_UB_23 -0.0168128000
_diffrn_orient_matrix_UB_31 -0.0159265000
_diffrn_orient_matrix_UB_32 -0.0002287000
_diffrn_orient_matrix_UB_33 0.0318393000
_diffrn_radiation_monochromator mirror
_diffrn_radiation_probe x-ray
_diffrn_radiation_type 'Mo K\a'
_diffrn_radiation_wavelength 0.71073
_diffrn_reflns_av_R_equivalents 0.0333
_diffrn_reflns_av_unetI/netI 0.0165
_diffrn_reflns_Laue_measured_fraction_full 1.000
_diffrn_reflns_Laue_measured_fraction_max 1.000
_diffrn_reflns_limit_h_max 15
_diffrn_reflns_limit_h_min -15
_diffrn_reflns_limit_k_max 20
_diffrn_reflns_limit_k_min -20
_diffrn_reflns_limit_l_max 29
_diffrn_reflns_limit_l_min -29
_diffrn_reflns_number 183781
_diffrn_reflns_point_group_measured_fraction_full 1.000
_diffrn_reflns_point_group_measured_fraction_max 1.000
_diffrn_reflns_theta_full 25.242
_diffrn_reflns_theta_max 30.080
_diffrn_reflns_theta_min 1.572
_diffrn_source 'micro-focus sealed X-ray tube'
_diffrn_source_type 'SuperNova (Mo) X-ray Source'
_exptl_absorpt_coefficient_mu 0.291
_exptl_absorpt_correction_T_max 0.985
_exptl_absorpt_correction_T_min 0.975
_exptl_absorpt_correction_type gaussian
_exptl_absorpt_process_details
;
CrysAlisPro 1.171.38.43 (Rigaku Oxford Diffraction, 2015)
Numerical absorption correction based on gaussian integration over
            a multifaceted crystal model
Empirical absorption correction using spherical harmonics,
 implemented in SCALE3 ABSPACK scaling algorithm.
;
_exptl_crystal_colour 'clear colourless'
_exptl_crystal_colour_lustre clear
_exptl_crystal_colour_primary colourless
_exptl_crystal_density_diffrn 1.350
_exptl_crystal_description fragment
_exptl_crystal_F_000 1348
_exptl_crystal_size_max 0.311
_exptl_crystal_size_mid 0.245
_exptl_crystal_size_min 0.187
_refine_diff_density_max 0.706
_refine_diff_density_min -0.779
_refine_diff_density_rms 0.047
_refine_ls_extinction_method none
_refine_ls_goodness_of_fit_ref 1.036
_refine_ls_hydrogen_treatment constr
_refine_ls_matrix_type full
_refine_ls_number_parameters 1000
_refine_ls_number_reflns 18403
_refine_ls_number_restraints 0
_refine_ls_restrained_S_all 1.036
_refine_ls_R_factor_all 0.0435
_refine_ls_R_factor_gt 0.0368
_refine_ls_shift/su_max 0.001
_refine_ls_shift/su_mean 0.000
_refine_ls_structure_factor_coef Fsqd
_refine_ls_weighting_details 'w=1/[\s^2^(Fo^2^)+(0.0318P)^2^+2.0536P] where P=(Fo^2^+2Fc^2^)/3'
_refine_ls_weighting_scheme calc
_refine_ls_wR_factor_gt 0.0899
_refine_ls_wR_factor_ref 0.0935
_reflns_Friedel_coverage 0.000
_reflns_number_gt 16083
_reflns_number_total 18403
_reflns_threshold_expression 'I > 2\s(I)'
_cod_data_source_file c6dt04608h2.cif
_cod_data_source_block horst63
_cod_depositor_comments 'Adding full bibliography for 7041769--7041777.cif.'
_cod_original_cell_volume 3133.60(7)
_cod_database_code 7041777
_chemical_oxdiff_formula 'C52 H86 F8 K2 N4 O12 Si3'
_reflns_odcompleteness_completeness 99.99
_reflns_odcompleteness_iscentric 1
_reflns_odcompleteness_theta 30.01
_olex2_date_sample_data_collection 2016-09-28
_olex2_date_sample_submission 1474495200
_olex2_refinement_description
;
1. Fixed Uiso
 At 1.2 times of:
  All C(H) groups, All C(H,H) groups
2. Shared sites
{C46A, C46B}
3. Uiso/Uaniso restraints and constraints
Uanis(F6B) = Uanis(F8A)
Uanis(F6A) = Uanis(F7B)
Uanis(F7A) = Uanis(F5B)
Uanis(F5A) = Uanis(F8B)
Uanis(C1A) = Uanis(C1B)
Uanis(C35B) = Uanis(C35A)
Uanis(C43A) = Uanis(C38B)
Uanis(C44B) = Uanis(C39A)
Uanis(C46A) = Uanis(C46B)
Uanis(C35A) = Uanis(C35B)
4. Others
 Sof(F5B)=Sof(F6B)=Sof(F7B)=Sof(F8B)=Sof(C15B)=Sof(H15B)=Sof(C16B)=Sof(H16B)=1-
 FVAR(1)
 Sof(F5A)=Sof(F6A)=Sof(F7A)=Sof(F8A)=Sof(C15A)=Sof(H15A)=Sof(C16A)=Sof(H16A)=
 FVAR(1)
 Sof(C1B)=Sof(C2B)=Sof(H2B)=Sof(C3B)=Sof(H3B)=Sof(C4B)=Sof(H4B)=Sof(C5B)=
 Sof(H5B)=Sof(C6B)=Sof(H6B)=1-FVAR(2)
 Sof(C1A)=Sof(C2A)=Sof(H2A)=Sof(C3A)=Sof(H3A)=Sof(C4A)=Sof(H4A)=Sof(C5A)=
 Sof(H5A)=Sof(C6A)=Sof(H6A)=FVAR(2)
 Sof(O7B)=Sof(O8B)=Sof(O9B)=Sof(O10B)=Sof(N3B)=Sof(N4B)=Sof(C35B)=Sof(H35C)=
 Sof(H35D)=Sof(C36B)=Sof(H36C)=Sof(H36D)=Sof(C37B)=Sof(H37C)=Sof(H37D)=
 Sof(C38B)=Sof(H38C)=Sof(H38D)=Sof(C39B)=Sof(H39C)=Sof(H39D)=Sof(C40B)=
 Sof(H40C)=Sof(H40D)=Sof(C41B)=Sof(H41C)=Sof(H41D)=Sof(C42B)=Sof(H42C)=
 Sof(H42D)=Sof(C43B)=Sof(H43C)=Sof(H43D)=Sof(C44B)=Sof(H44C)=Sof(H44D)=
 Sof(C45B)=Sof(H45C)=Sof(H45D)=Sof(C46B)=Sof(H46C)=Sof(H46D)=Sof(C47B)=
 Sof(H47C)=Sof(H47D)=Sof(C48B)=Sof(H48C)=Sof(H48D)=Sof(C49B)=Sof(H49C)=
 Sof(H49D)=Sof(C50B)=Sof(H50C)=Sof(H50D)=Sof(C51B)=Sof(H51C)=Sof(H51D)=
 Sof(C52B)=Sof(H52C)=Sof(H52D)=1-FVAR(3)
 Sof(O7A)=Sof(O8A)=Sof(O9A)=Sof(O10A)=Sof(N3A)=Sof(N4A)=Sof(C35A)=Sof(H35A)=
 Sof(H35B)=Sof(C36A)=Sof(H36A)=Sof(H36B)=Sof(C37A)=Sof(H37A)=Sof(H37B)=
 Sof(C38A)=Sof(H38A)=Sof(H38B)=Sof(C40A)=Sof(H40A)=Sof(H40B)=Sof(C39A)=
 Sof(H39A)=Sof(H39B)=Sof(C41A)=Sof(H41A)=Sof(H41B)=Sof(C42A)=Sof(H42A)=
 Sof(H42B)=Sof(C43A)=Sof(H43A)=Sof(H43B)=Sof(C44A)=Sof(H44A)=Sof(H44B)=
 Sof(C45A)=Sof(H45A)=Sof(H45B)=Sof(C46A)=Sof(H46A)=Sof(H46B)=Sof(C47A)=
 Sof(H47A)=Sof(H47B)=Sof(C48A)=Sof(H48A)=Sof(H48B)=Sof(C49A)=Sof(H49A)=
 Sof(H49B)=Sof(C50A)=Sof(H50A)=Sof(H50B)=Sof(C51A)=Sof(H51A)=Sof(H51B)=
 Sof(C52A)=Sof(H52A)=Sof(H52B)=FVAR(3)
5.a Secondary CH2 refined with riding coordinates:
 C17(H17A,H17B), C18(H18A,H18B), C19(H19A,H19B), C20(H20A,H20B), C21(H21A,
 H21B), C22(H22A,H22B), C23(H23A,H23B), C24(H24A,H24B), C25(H25A,H25B),
 C26(H26A,H26B), C27(H27A,H27B), C28(H28A,H28B), C29(H29A,H29B), C30(H30A,H30B),
  C31(H31A,H31B), C32(H32A,H32B), C33(H33A,H33B), C34(H34A,H34B), C35A(H35A,
 H35B), C36A(H36A,H36B), C37A(H37A,H37B), C38A(H38A,H38B), C40A(H40A,H40B),
 C39A(H39A,H39B), C41A(H41A,H41B), C42A(H42A,H42B), C43A(H43A,H43B), C44A(H44A,
 H44B), C45A(H45A,H45B), C46A(H46A,H46B), C47A(H47A,H47B), C48A(H48A,H48B),
 C49A(H49A,H49B), C50A(H50A,H50B), C51A(H51A,H51B), C52A(H52A,H52B), C35B(H35C,
 H35D), C36B(H36C,H36D), C37B(H37C,H37D), C38B(H38C,H38D), C39B(H39C,H39D),
 C40B(H40C,H40D), C41B(H41C,H41D), C42B(H42C,H42D), C43B(H43C,H43D), C44B(H44C,
 H44D), C45B(H45C,H45D), C46B(H46C,H46D), C47B(H47C,H47D), C48B(H48C,H48D),
 C49B(H49C,H49D), C50B(H50C,H50D), C51B(H51C,H51D), C52B(H52C,H52D)
5.b Aromatic/amide H refined with riding coordinates:
 C2A(H2A), C3A(H3A), C4A(H4A), C5A(H5A), C6A(H6A), C2B(H2B), C3B(H3B),
 C4B(H4B), C5B(H5B), C6B(H6B), C8(H8), C9(H9), C10(H10), C11(H11), C12(H12),
 C13(H13), C14(H14), C15A(H15A), C16A(H16A), C15B(H15B), C16B(H16B)
;
_olex2_submission_special_instructions 'No special instructions were received'
_oxdiff_exptl_absorpt_empirical_details
;
Empirical correction (ABSPACK) includes:
- Absorption correction using spherical harmonics
- Frame scaling
- Detector area scaling
;
_oxdiff_exptl_absorpt_empirical_full_max 1.298
_oxdiff_exptl_absorpt_empirical_full_min 0.788
_shelx_space_group_comment
;
The symmetry employed for this shelxl refinement is uniquely defined
by the following loop, which should always be used as a source of
symmetry information in preference to the above space-group names.
They are only intended as comments.
;
_shelxl_version_number 2013-3

loop_
_space_group_symop_operation_xyz
'x, y, z'
'-x, -y, -z'

loop_
_atom_site_label
_atom_site_type_symbol
_atom_site_fract_x
_atom_site_fract_y
_atom_site_fract_z
_atom_site_U_iso_or_equiv
_atom_site_adp_type
_atom_site_occupancy
_atom_site_site_symmetry_order
_atom_site_calc_flag
_atom_site_refinement_flags_posn
_atom_site_refinement_flags_occupancy
_atom_site_disorder_assembly
_atom_site_disorder_group
Si1 Si 0.69741(4) 0.43890(3) 0.82529(2) 0.02408(8) Uani 1 1 d . . . .
Si2 Si 0.60440(4) 0.14848(3) 0.65436(2) 0.02406(8) Uani 1 1 d . . . .
Si3 Si 0.48030(3) 0.65173(3) 0.76963(2) 0.02768(8) Uani 1 1 d . . . .
F1 F 0.74710(8) 0.12924(6) 0.65916(4) 0.03049(18) Uani 1 1 d . . . .
F2 F 0.55252(9) 0.04841(6) 0.67652(5) 0.0360(2) Uani 1 1 d . . . .
F3 F 0.46115(7) 0.16355(6) 0.64875(4) 0.03014(17) Uani 1 1 d . . . .
F4 F 0.59077(9) 0.13711(7) 0.57382(4) 0.03354(19) Uani 1 1 d . . . .
F5A F 0.3289(3) 0.58829(19) 0.76503(17) 0.0345(4) Uani 0.5398(10) 1 d . P A 1
F6A F 0.62648(16) 0.72616(14) 0.78499(12) 0.0472(4) Uani 0.5398(10) 1 d . P A 1
F7A F 0.4465(2) 0.66134(19) 0.69908(10) 0.0472(4) Uani 0.5398(10) 1 d . P A 1
F8A F 0.45923(17) 0.73689(13) 0.83584(8) 0.0383(3) Uani 0.5398(10) 1 d . P A 1
F5B F 0.4546(2) 0.6129(2) 0.67725(12) 0.0472(4) Uani 0.4602(10) 1 d . P A 2
F6B F 0.4953(2) 0.68536(15) 0.84598(10) 0.0383(3) Uani 0.4602(10) 1 d . P A 2
F7B F 0.55122(19) 0.75845(16) 0.76209(14) 0.0472(4) Uani 0.4602(10) 1 d . P A 2
F8B F 0.3290(3) 0.6189(2) 0.7539(2) 0.0345(4) Uani 0.4602(10) 1 d . P A 2
C1A C 0.6507(4) 0.3866(4) 0.8988(2) 0.0199(7) Uani 0.668(13) 1 d . P A 1
C2A C 0.6252(4) 0.4439(3) 0.9562(3) 0.0299(9) Uani 0.668(13) 1 d . P A 1
H2A H 0.6290 0.5086 0.9581 0.036 Uiso 0.668(13) 1 calc R P A 1
C3A C 0.5942(4) 0.4063(4) 1.0102(2) 0.0337(11) Uani 0.668(13) 1 d . P A 1
H3A H 0.5768 0.4457 1.0469 0.040 Uiso 0.668(13) 1 calc R P A 1
C4A C 0.5895(4) 0.3118(4) 1.0091(2) 0.0343(9) Uani 0.668(13) 1 d . P A 1
H4A H 0.5672 0.2858 1.0443 0.041 Uiso 0.668(13) 1 calc R P A 1
C5A C 0.6187(4) 0.2552(3) 0.95399(19) 0.0327(8) Uani 0.668(13) 1 d . P A 1
H5A H 0.6167 0.1910 0.9527 0.039 Uiso 0.668(13) 1 calc R P A 1
C6A C 0.6511(4) 0.2936(3) 0.9007(2) 0.0257(7) Uani 0.668(13) 1 d . P A 1
H6A H 0.6736 0.2551 0.8655 0.031 Uiso 0.668(13) 1 calc R P A 1
C1B C 0.6599(10) 0.4139(6) 0.9021(6) 0.0199(7) Uani 0.332(13) 1 d . P A 2
C2B C 0.6396(12) 0.4776(10) 0.9544(5) 0.037(2) Uani 0.332(13) 1 d . P A 2
H2B H 0.6513 0.5424 0.9534 0.045 Uiso 0.332(13) 1 calc R P A 2
C3B C 0.6023(11) 0.4484(13) 1.0085(5) 0.049(3) Uani 0.332(13) 1 d . P A 2
H3B H 0.5934 0.4941 1.0449 0.058 Uiso 0.332(13) 1 calc R P A 2
C4B C 0.5781(8) 0.3528(13) 1.0094(4) 0.047(3) Uani 0.332(13) 1 d . P A 2
H4B H 0.5533 0.3350 1.0469 0.057 Uiso 0.332(13) 1 calc R P A 2
C5B C 0.5883(10) 0.2838(10) 0.9590(5) 0.054(3) Uani 0.332(13) 1 d . P A 2
H5B H 0.5712 0.2188 0.9603 0.065 Uiso 0.332(13) 1 calc R P A 2
C6B C 0.6265(12) 0.3147(10) 0.9035(5) 0.044(2) Uani 0.332(13) 1 d . P A 2
H6B H 0.6299 0.2677 0.8661 0.052 Uiso 0.332(13) 1 calc R P A 2
C7 C 0.87405(13) 0.48168(9) 0.83954(6) 0.0230(2) Uani 1 1 d . . . .
C8 C 0.93331(13) 0.48714(10) 0.78516(7) 0.0261(3) Uani 1 1 d . . . .
H8 H 0.8840 0.4661 0.7411 0.031 Uiso 1 1 calc R . . .
C9 C 1.06362(14) 0.52306(10) 0.79528(7) 0.0274(3) Uani 1 1 d . . . .
H9 H 1.1007 0.5257 0.7583 0.033 Uiso 1 1 calc R . . .
C10 C 1.13877(13) 0.55515(10) 0.86076(7) 0.0275(3) Uani 1 1 d . . . .
H10 H 1.2261 0.5794 0.8677 0.033 Uiso 1 1 calc R . . .
C11 C 1.08255(13) 0.55077(11) 0.91578(7) 0.0284(3) Uani 1 1 d . . . .
H11 H 1.1324 0.5724 0.9597 0.034 Uiso 1 1 calc R . . .
C12 C 0.95194(13) 0.51418(10) 0.90526(7) 0.0258(3) Uani 1 1 d . . . .
H12 H 0.9154 0.5112 0.9424 0.031 Uiso 1 1 calc R . . .
C13 C 0.62563(12) 0.33247(9) 0.74897(6) 0.0226(2) Uani 1 1 d . . . .
H13 H 0.5417 0.3218 0.7285 0.027 Uiso 1 1 calc R . . .
C14 C 0.68218(12) 0.26987(10) 0.72058(7) 0.0242(2) Uani 1 1 d . . . .
H14 H 0.7696 0.2880 0.7350 0.029 Uiso 1 1 calc R . . .
C15A C 0.6174(3) 0.5375(2) 0.82548(16) 0.0255(6) Uani 0.5398(10) 1 d . P A 1
H15A H 0.6146 0.5751 0.8673 0.031 Uiso 0.5398(10) 1 calc R P A 1
C16A C 0.5664(3) 0.55613(19) 0.77125(16) 0.0260(5) Uani 0.5398(10) 1 d . P A 1
H16A H 0.5723 0.5198 0.7297 0.031 Uiso 0.5398(10) 1 calc R P A 1
C15B C 0.6525(3) 0.5463(3) 0.80538(19) 0.0218(6) Uani 0.4602(10) 1 d . P A 2
H15B H 0.7149 0.5975 0.7993 0.026 Uiso 0.4602(10) 1 calc R P A 2
C16B C 0.5347(3) 0.5525(2) 0.79951(17) 0.0216(5) Uani 0.4602(10) 1 d . P A 2
H16B H 0.4754 0.5048 0.8109 0.026 Uiso 0.4602(10) 1 calc R P A 2
K1 K 0.07965(2) 0.25209(2) 0.46522(2) 0.01849(5) Uani 1 1 d . . . .
O1 O 0.16309(9) 0.09093(7) 0.41751(5) 0.02417(18) Uani 1 1 d . . . .
O2 O -0.09314(9) 0.06081(6) 0.42094(5) 0.02335(18) Uani 1 1 d . . . .
O3 O 0.22888(9) 0.39830(8) 0.41606(5) 0.0301(2) Uani 1 1 d . . . .
O4 O -0.03651(9) 0.34946(7) 0.37893(5) 0.02439(18) Uani 1 1 d . . . .
O5 O 0.23666(9) 0.31654(7) 0.59691(5) 0.0273(2) Uani 1 1 d . . . .
O6 O -0.01580(8) 0.32298(7) 0.57917(4) 0.02152(17) Uani 1 1 d . . . .
N1 N 0.35929(10) 0.28228(9) 0.48093(6) 0.0273(2) Uani 1 1 d . . . .
N2 N -0.19827(10) 0.22540(8) 0.44659(5) 0.0206(2) Uani 1 1 d . . . .
C17 C 0.37633(13) 0.19403(11) 0.43855(9) 0.0337(3) Uani 1 1 d . . . .
H17A H 0.4636 0.1955 0.4516 0.040 Uiso 1 1 calc R . . .
H17B H 0.3602 0.1958 0.3915 0.040 Uiso 1 1 calc R . . .
C18 C 0.29166(14) 0.09916(11) 0.44418(9) 0.0340(3) Uani 1 1 d . . . .
H18A H 0.3134 0.0443 0.4189 0.041 Uiso 1 1 calc R . . .
H18B H 0.3030 0.0979 0.4914 0.041 Uiso 1 1 calc R . . .
C19 C 0.08102(14) -0.00247(10) 0.41559(8) 0.0309(3) Uani 1 1 d . . . .
H19A H 0.0835 -0.0089 0.4614 0.037 Uiso 1 1 calc R . . .
H19B H 0.1085 -0.0542 0.3906 0.037 Uiso 1 1 calc R . . .
C20 C -0.05075(14) -0.01170(10) 0.38179(8) 0.0299(3) Uani 1 1 d . . . .
H20A H -0.0526 -0.0031 0.3365 0.036 Uiso 1 1 calc R . . .
H20B H -0.1063 -0.0766 0.3778 0.036 Uiso 1 1 calc R . . .
C21 C -0.22077(12) 0.05088(10) 0.39153(7) 0.0263(3) Uani 1 1 d . . . .
H21A H -0.2735 -0.0158 0.3850 0.032 Uiso 1 1 calc R . . .
H21B H -0.2258 0.0644 0.3475 0.032 Uiso 1 1 calc R . . .
C22 C -0.26744(12) 0.12152(9) 0.43765(7) 0.0242(2) Uani 1 1 d . . . .
H22A H -0.3563 0.1102 0.4191 0.029 Uiso 1 1 calc R . . .
H22B H -0.2599 0.1082 0.4818 0.029 Uiso 1 1 calc R . . .
C23 C 0.41961(13) 0.36915(12) 0.45970(9) 0.0374(3) Uani 1 1 d . . . .
H23A H 0.4996 0.3644 0.4497 0.045 Uiso 1 1 calc R . . .
H23B H 0.4376 0.4270 0.4972 0.045 Uiso 1 1 calc R . . .
C24 C 0.34108(13) 0.38202(12) 0.39843(9) 0.0363(3) Uani 1 1 d . . . .
H24A H 0.3882 0.4375 0.3849 0.044 Uiso 1 1 calc R . . .
H24B H 0.3193 0.3238 0.3607 0.044 Uiso 1 1 calc R . . .
C25 C 0.16705(13) 0.43702(10) 0.36837(7) 0.0277(3) Uani 1 1 d . . . .
H25A H 0.1507 0.3944 0.3229 0.033 Uiso 1 1 calc R . . .
H25B H 0.2205 0.5013 0.3695 0.033 Uiso 1 1 calc R . . .
C26 C 0.04524(14) 0.44466(10) 0.38576(7) 0.0276(3) Uani 1 1 d . . . .
H26A H 0.0614 0.4846 0.4321 0.033 Uiso 1 1 calc R . . .
H26B H 0.0055 0.4759 0.3557 0.033 Uiso 1 1 calc R . . .
C27 C -0.16102(13) 0.35333(12) 0.38271(8) 0.0323(3) Uani 1 1 d . . . .
H27A H -0.1984 0.3702 0.3432 0.039 Uiso 1 1 calc R . . .
H27B H -0.1569 0.4035 0.4229 0.039 Uiso 1 1 calc R . . .
C28 C -0.24153(12) 0.25501(12) 0.38562(7) 0.0302(3) Uani 1 1 d . . . .
H28A H -0.3274 0.2569 0.3840 0.036 Uiso 1 1 calc R . . .
H28B H -0.2429 0.2055 0.3457 0.036 Uiso 1 1 calc R . . .
C29 C 0.41557(13) 0.29613(12) 0.55284(8) 0.0328(3) Uani 1 1 d . . . .
H29A H 0.5065 0.3235 0.5607 0.039 Uiso 1 1 calc R . . .
H29B H 0.3980 0.2326 0.5624 0.039 Uiso 1 1 calc R . . .
C30 C 0.36746(13) 0.36244(12) 0.60150(8) 0.0340(3) Uani 1 1 d . . . .
H30A H 0.4150 0.3751 0.6475 0.041 Uiso 1 1 calc R . . .
H30B H 0.3786 0.4246 0.5904 0.041 Uiso 1 1 calc R . . .
C31 C 0.19172(13) 0.37023(10) 0.64839(7) 0.0286(3) Uani 1 1 d . . . .
H31A H 0.2023 0.4362 0.6438 0.034 Uiso 1 1 calc R . . .
H31B H 0.2395 0.3748 0.6929 0.034 Uiso 1 1 calc R . . .
C32 C 0.05474(14) 0.31836(10) 0.64121(7) 0.0268(3) Uani 1 1 d . . . .
H32A H 0.0433 0.2504 0.6411 0.032 Uiso 1 1 calc R . . .
H32B H 0.0251 0.3492 0.6792 0.032 Uiso 1 1 calc R . . .
C33 C -0.14816(12) 0.28022(10) 0.57303(7) 0.0236(2) Uani 1 1 d . . . .
H33A H -0.1746 0.3149 0.6110 0.028 Uiso 1 1 calc R . . .
H33B H -0.1655 0.2122 0.5739 0.028 Uiso 1 1 calc R . . .
C34 C -0.22080(12) 0.28615(10) 0.50718(7) 0.0238(2) Uani 1 1 d . . . .
H34A H -0.3104 0.2656 0.5064 0.029 Uiso 1 1 calc R . . .
H34B H -0.1975 0.3539 0.5054 0.029 Uiso 1 1 calc R . . .
K2 K 0.86606(3) 0.95351(2) 0.12870(2) 0.02365(6) Uani 1 1 d . . . .
O7A O 0.70974(13) 1.03340(9) 0.20110(7) 0.0281(3) Uani 0.7539(10) 1 d . P B 1
O8A O 0.68640(13) 0.82858(9) 0.17222(6) 0.0286(3) Uani 0.7539(10) 1 d . P B 1
O9A O 1.09422(13) 1.11273(9) 0.19327(6) 0.0255(3) Uani 0.7539(10) 1 d . P B 1
O10A O 1.07961(13) 0.92336(10) 0.20454(7) 0.0300(3) Uani 0.7539(10) 1 d . P B 1
O11 O 0.78065(14) 0.99992(8) 0.00758(5) 0.0411(3) Uani 1 1 d . . . .
O12 O 0.84074(10) 0.82175(7) -0.00070(5) 0.0315(2) Uani 1 1 d . . . .
N3A N 0.86797(15) 1.16144(10) 0.13593(8) 0.0243(3) Uani 0.7539(10) 1 d . P B 1
N4A N 0.87518(16) 0.74624(11) 0.12203(8) 0.0275(3) Uani 0.7539(10) 1 d . P B 1
C35A C 0.8021(2) 1.19402(15) 0.18877(11) 0.0267(4) Uani 0.7539(10) 1 d . P B 1
H35A H 0.7827 1.2528 0.1829 0.032 Uiso 0.7539(10) 1 calc R P B 1
H35B H 0.8581 1.2107 0.2331 0.032 Uiso 0.7539(10) 1 calc R P B 1
C36A C 0.68137(19) 1.11721(14) 0.18663(10) 0.0292(4) Uani 0.7539(10) 1 d . P B 1
H36A H 0.6386 1.1438 0.2198 0.035 Uiso 0.7539(10) 1 calc R P B 1
H36B H 0.6257 1.0984 0.1420 0.035 Uiso 0.7539(10) 1 calc R P B 1
C37A C 0.5972(3) 0.9597(2) 0.19883(18) 0.0343(6) Uani 0.7539(10) 1 d . P B 1
H37A H 0.5452 0.9361 0.1530 0.041 Uiso 0.7539(10) 1 calc R P B 1
H37B H 0.5496 0.9871 0.2288 0.041 Uiso 0.7539(10) 1 calc R P B 1
C38A C 0.6293(6) 0.8756(3) 0.2206(3) 0.0362(11) Uani 0.7539(10) 1 d . P B 1
H38A H 0.6868 0.8999 0.2649 0.043 Uiso 0.7539(10) 1 calc R P B 1
H38B H 0.5531 0.8289 0.2239 0.043 Uiso 0.7539(10) 1 calc R P B 1
C40A C 0.7558(2) 0.68954(13) 0.13416(11) 0.0337(4) Uani 0.7539(10) 1 d . P B 1
H40A H 0.7670 0.6311 0.1455 0.040 Uiso 0.7539(10) 1 calc R P B 1
H40B H 0.6910 0.6687 0.0925 0.040 Uiso 0.7539(10) 1 calc R P B 1
C39A C 0.7108(3) 0.74608(18) 0.19030(14) 0.0371(6) Uani 0.7539(10) 1 d . P B 1
H39A H 0.6344 0.7042 0.1974 0.044 Uiso 0.7539(10) 1 calc R P B 1
H39B H 0.7748 0.7677 0.2323 0.044 Uiso 0.7539(10) 1 calc R P B 1
C41A C 0.99979(18) 1.22446(12) 0.15236(10) 0.0290(4) Uani 0.7539(10) 1 d . P B 1
H41A H 1.0009 1.2925 0.1633 0.035 Uiso 0.7539(10) 1 calc R P B 1
H41B H 1.0344 1.2124 0.1123 0.035 Uiso 0.7539(10) 1 calc R P B 1
C42A C 1.0841(2) 1.20927(16) 0.21064(12) 0.0310(5) Uani 0.7539(10) 1 d . P B 1
H42A H 1.1672 1.2569 0.2210 0.037 Uiso 0.7539(10) 1 calc R P B 1
H42B H 1.0492 1.2189 0.2507 0.037 Uiso 0.7539(10) 1 calc R P B 1
C43A C 1.1710(3) 1.0957(3) 0.24918(18) 0.0305(6) Uani 0.7539(10) 1 d . P B 1
H43A H 1.1276 1.0944 0.2862 0.037 Uiso 0.7539(10) 1 calc R P B 1
H43B H 1.2502 1.1485 0.2656 0.037 Uiso 0.7539(10) 1 calc R P B 1
C44A C 1.1963(2) 1.00086(18) 0.22677(12) 0.0331(5) Uani 0.7539(10) 1 d . P B 1
H44A H 1.2400 1.0021 0.1899 0.040 Uiso 0.7539(10) 1 calc R P B 1
H44B H 1.2499 0.9902 0.2641 0.040 Uiso 0.7539(10) 1 calc R P B 1
C45A C 1.1011(2) 0.83145(15) 0.18088(11) 0.0353(4) Uani 0.7539(10) 1 d . P B 1
H45A H 1.1688 0.8254 0.2133 0.042 Uiso 0.7539(10) 1 calc R P B 1
H45B H 1.1262 0.8279 0.1378 0.042 Uiso 0.7539(10) 1 calc R P B 1
C46A C 0.98461(16) 0.75074(11) 0.17219(9) 0.0373(3) Uani 0.7539(10) 1 d . P B 1
H46A H 1.0034 0.6892 0.1597 0.045 Uiso 0.7539(10) 1 calc R P B 1
H46B H 0.9615 0.7558 0.2158 0.045 Uiso 0.7539(10) 1 calc R P B 1
C47A C 0.8029(2) 1.16545(14) 0.06968(10) 0.0290(4) Uani 0.7539(10) 1 d . P B 1
H47A H 0.8264 1.2330 0.0673 0.035 Uiso 0.7539(10) 1 calc R P B 1
H47B H 0.7125 1.1439 0.0663 0.035 Uiso 0.7539(10) 1 calc R P B 1
C48A C 0.8331(2) 1.10280(14) 0.00975(10) 0.0302(4) Uani 0.7539(10) 1 d . P B 1
H48A H 0.7968 1.1148 -0.0321 0.036 Uiso 0.7539(10) 1 calc R P B 1
H48B H 0.9239 1.1193 0.0145 0.036 Uiso 0.7539(10) 1 calc R P B 1
C49A C 0.7948(2) 0.94004(15) -0.05246(9) 0.0313(4) Uani 0.7539(10) 1 d . P B 1
H49A H 0.8828 0.9574 -0.0551 0.038 Uiso 0.7539(10) 1 calc R P B 1
H49B H 0.7458 0.9495 -0.0920 0.038 Uiso 0.7539(10) 1 calc R P B 1
C50A C 0.7496(2) 0.83530(15) -0.05089(9) 0.0291(4) Uani 0.7539(10) 1 d . P B 1
H50A H 0.6676 0.8211 -0.0393 0.035 Uiso 0.7539(10) 1 calc R P B 1
H50B H 0.7418 0.7918 -0.0950 0.035 Uiso 0.7539(10) 1 calc R P B 1
C51A C 0.80485(19) 0.71733(13) -0.00316(9) 0.0276(4) Uani 0.7539(10) 1 d . P B 1
H51A H 0.8116 0.6794 -0.0463 0.033 Uiso 0.7539(10) 1 calc R P B 1
H51B H 0.7179 0.6954 0.0008 0.033 Uiso 0.7539(10) 1 calc R P B 1
C52A C 0.8904(2) 0.70137(13) 0.05410(10) 0.0296(4) Uani 0.7539(10) 1 d . P B 1
H52A H 0.8737 0.6314 0.0482 0.035 Uiso 0.7539(10) 1 calc R P B 1
H52B H 0.9774 0.7283 0.0515 0.035 Uiso 0.7539(10) 1 calc R P B 1
O7B O 0.9474(4) 1.1388(3) 0.2112(2) 0.0304(9) Uani 0.2461(10) 1 d . P B 2
O8B O 1.1116(4) 1.0248(3) 0.1859(2) 0.0272(8) Uani 0.2461(10) 1 d . P B 2
O9B O 0.6289(4) 0.9060(3) 0.16740(19) 0.0228(7) Uani 0.2461(10) 1 d . P B 2
O10B O 0.8026(3) 0.7953(3) 0.1859(2) 0.0235(8) Uani 0.2461(10) 1 d . P B 2
N3B N 0.6904(5) 1.0871(3) 0.1273(2) 0.0264(9) Uani 0.2461(10) 1 d . P B 2
N4B N 1.0131(5) 0.8130(3) 0.1163(3) 0.0306(10) Uani 0.2461(10) 1 d . P B 2
C35B C 0.7520(7) 1.1728(5) 0.1856(4) 0.0267(4) Uani 0.2461(10) 1 d . P B 2
H35C H 0.7328 1.1556 0.2264 0.032 Uiso 0.2461(10) 1 calc R P B 2
H35D H 0.7162 1.2248 0.1800 0.032 Uiso 0.2461(10) 1 calc R P B 2
C36B C 0.8928(8) 1.2117(4) 0.1959(4) 0.0413(16) Uani 0.2461(10) 1 d . P B 2
H36C H 0.9142 1.2273 0.1551 0.050 Uiso 0.2461(10) 1 calc R P B 2
H36D H 0.9257 1.2712 0.2331 0.050 Uiso 0.2461(10) 1 calc R P B 2
C37B C 1.0808(7) 1.1785(6) 0.2326(4) 0.0401(18) Uani 0.2461(10) 1 d . P B 2
H37C H 1.1022 1.2312 0.2740 0.048 Uiso 0.2461(10) 1 calc R P B 2
H37D H 1.1137 1.2061 0.1980 0.048 Uiso 0.2461(10) 1 calc R P B 2
C38B C 1.1400(11) 1.1057(10) 0.2447(7) 0.0305(6) Uani 0.2461(10) 1 d . P B 2
H38C H 1.2308 1.1360 0.2587 0.037 Uiso 0.2461(10) 1 calc R P B 2
H38D H 1.1118 1.0815 0.2816 0.037 Uiso 0.2461(10) 1 calc R P B 2
C39B C 1.1810(7) 0.9585(6) 0.1953(5) 0.0445(19) Uani 0.2461(10) 1 d . P B 2
H39C H 1.1635 0.9343 0.2341 0.053 Uiso 0.2461(10) 1 calc R P B 2
H39D H 1.2708 0.9926 0.2047 0.053 Uiso 0.2461(10) 1 calc R P B 2
C40B C 1.1457(6) 0.8737(5) 0.1330(5) 0.0438(17) Uani 0.2461(10) 1 d . P B 2
H40C H 1.1631 0.8989 0.0947 0.053 Uiso 0.2461(10) 1 calc R P B 2
H40D H 1.1990 0.8325 0.1396 0.053 Uiso 0.2461(10) 1 calc R P B 2
C41B C 0.5656(5) 1.0373(4) 0.1356(3) 0.0283(11) Uani 0.2461(10) 1 d . P B 2
H41C H 0.5160 0.9940 0.0919 0.034 Uiso 0.2461(10) 1 calc R P B 2
H41D H 0.5238 1.0860 0.1492 0.034 Uiso 0.2461(10) 1 calc R P B 2
C42B C 0.5658(9) 0.9773(7) 0.1873(5) 0.0269(16) Uani 0.2461(10) 1 d . P B 2
H42C H 0.6093 1.0200 0.2322 0.032 Uiso 0.2461(10) 1 calc R P B 2
H42D H 0.4797 0.9447 0.1887 0.032 Uiso 0.2461(10) 1 calc R P B 2
C43B C 0.6285(14) 0.8480(10) 0.2125(7) 0.029(2) Uani 0.2461(10) 1 d . P B 2
H43C H 0.5436 0.8237 0.2190 0.035 Uiso 0.2461(10) 1 calc R P B 2
H43D H 0.6831 0.8869 0.2562 0.035 Uiso 0.2461(10) 1 calc R P B 2
C44B C 0.6739(10) 0.7636(7) 0.1852(5) 0.0371(6) Uani 0.2461(10) 1 d . P B 2
H44C H 0.6592 0.7173 0.2124 0.044 Uiso 0.2461(10) 1 calc R P B 2
H44D H 0.6265 0.7301 0.1390 0.044 Uiso 0.2461(10) 1 calc R P B 2
C45B C 0.8491(6) 0.7151(4) 0.1636(3) 0.0289(12) Uani 0.2461(10) 1 d . P B 2
H45C H 0.8098 0.6824 0.1161 0.035 Uiso 0.2461(10) 1 calc R P B 2
H45D H 0.8281 0.6681 0.1897 0.035 Uiso 0.2461(10) 1 calc R P B 2
C46B C 0.98461(16) 0.75074(11) 0.17219(9) 0.0373(3) Uani 0.2461(10) 1 d . P B 2
H46C H 1.0190 0.6962 0.1648 0.045 Uiso 0.2461(10) 1 calc R P B 2
H46D H 1.0234 0.7925 0.2179 0.045 Uiso 0.2461(10) 1 calc R P B 2
C47B C 0.6797(7) 1.1173(5) 0.0635(3) 0.0385(15) Uani 0.2461(10) 1 d . P B 2
H47C H 0.7591 1.1644 0.0646 0.046 Uiso 0.2461(10) 1 calc R P B 2
H47D H 0.6148 1.1496 0.0606 0.046 Uiso 0.2461(10) 1 calc R P B 2
C48B C 0.6473(6) 1.0314(6) 0.0004(3) 0.0404(16) Uani 0.2461(10) 1 d . P B 2
H48C H 0.6294 1.0514 -0.0409 0.048 Uiso 0.2461(10) 1 calc R P B 2
H48D H 0.5757 0.9780 0.0011 0.048 Uiso 0.2461(10) 1 calc R P B 2
C49B C 0.7119(8) 0.9027(5) -0.0558(3) 0.0411(17) Uani 0.2461(10) 1 d . P B 2
H49C H 0.6448 0.8558 -0.0449 0.049 Uiso 0.2461(10) 1 calc R P B 2
H49D H 0.6795 0.9187 -0.0967 0.049 Uiso 0.2461(10) 1 calc R P B 2
C50B C 0.8222(9) 0.8685(5) -0.0607(3) 0.0433(17) Uani 0.2461(10) 1 d . P B 2
H50C H 0.8962 0.9229 -0.0568 0.052 Uiso 0.2461(10) 1 calc R P B 2
H50D H 0.8073 0.8204 -0.1038 0.052 Uiso 0.2461(10) 1 calc R P B 2
C51B C 0.9628(8) 0.7982(5) -0.0076(4) 0.0455(18) Uani 0.2461(10) 1 d . P B 2
H51C H 1.0323 0.8574 -0.0003 0.055 Uiso 0.2461(10) 1 calc R P B 2
H51D H 0.9538 0.7550 -0.0521 0.055 Uiso 0.2461(10) 1 calc R P B 2
C52B C 0.9827(7) 0.7472(5) 0.0484(4) 0.0395(15) Uani 0.2461(10) 1 d . P B 2
H52C H 0.9066 0.6939 0.0432 0.047 Uiso 0.2461(10) 1 calc R P B 2
H52D H 1.0508 0.7190 0.0431 0.047 Uiso 0.2461(10) 1 calc R P B 2

loop_
_atom_site_aniso_label
_atom_site_aniso_U_11
_atom_site_aniso_U_22
_atom_site_aniso_U_33
_atom_site_aniso_U_23
_atom_site_aniso_U_13
_atom_site_aniso_U_12
Si1 0.02592(17) 0.02349(16) 0.02354(17) 0.00476(13) -0.00097(13) 0.01380(14)
Si2 0.02417(17) 0.02234(16) 0.02227(17) 0.00431(13) 0.00945(13) 0.00034(13)
Si3 0.01746(16) 0.02638(18) 0.0438(2) 0.01579(16) 0.00445(15) 0.01066(13)
F1 0.0322(4) 0.0261(4) 0.0349(4) 0.0062(3) 0.0147(4) 0.0093(3)
F2 0.0393(5) 0.0270(4) 0.0382(5) 0.0125(4) 0.0128(4) -0.0009(4)
F3 0.0219(4) 0.0359(4) 0.0265(4) 0.0068(3) 0.0064(3) -0.0005(3)
F4 0.0366(5) 0.0361(5) 0.0226(4) 0.0037(3) 0.0115(3) 0.0028(4)
F5A 0.0189(4) 0.0371(15) 0.0460(12) 0.0087(9) 0.0043(6) 0.0098(10)
F6A 0.0279(6) 0.0376(7) 0.0867(11) 0.0353(7) 0.0158(7) 0.0112(5)
F7A 0.0531(8) 0.0842(15) 0.0281(9) 0.0283(9) 0.0149(7) 0.0465(10)
F8A 0.0444(7) 0.0405(7) 0.0297(6) -0.0033(5) 0.0003(5) 0.0278(6)
F5B 0.0531(8) 0.0842(15) 0.0281(9) 0.0283(9) 0.0149(7) 0.0465(10)
F6B 0.0444(7) 0.0405(7) 0.0297(6) -0.0033(5) 0.0003(5) 0.0278(6)
F7B 0.0279(6) 0.0376(7) 0.0867(11) 0.0353(7) 0.0158(7) 0.0112(5)
F8B 0.0189(4) 0.0371(15) 0.0460(12) 0.0087(9) 0.0043(6) 0.0098(10)
C1A 0.0189(9) 0.010(2) 0.0244(8) -0.0029(16) 0.0030(7) 0.0018(15)
C2A 0.0205(11) 0.0249(16) 0.0392(17) -0.0019(14) 0.0060(10) 0.0074(13)
C3A 0.0225(13) 0.045(2) 0.0287(18) -0.002(2) 0.0070(11) 0.0117(19)
C4A 0.0203(13) 0.053(2) 0.0232(14) 0.0139(14) 0.0007(10) -0.0001(13)
C5A 0.0342(17) 0.0354(16) 0.0230(12) 0.0079(11) -0.0006(11) 0.0054(11)
C6A 0.0327(18) 0.0247(15) 0.0216(12) 0.0049(10) 0.0059(11) 0.0132(11)
C1B 0.0189(9) 0.010(2) 0.0244(8) -0.0029(16) 0.0030(7) 0.0018(15)
C2B 0.046(5) 0.058(6) 0.026(3) 0.010(4) 0.019(3) 0.043(5)
C3B 0.042(4) 0.102(9) 0.029(3) 0.025(5) 0.022(3) 0.053(6)
C4B 0.028(3) 0.093(10) 0.027(4) 0.034(7) 0.005(2) 0.015(6)
C5B 0.051(5) 0.073(7) 0.036(4) 0.030(4) 0.004(3) 0.007(4)
C6B 0.048(5) 0.065(7) 0.021(3) 0.009(4) 0.008(3) 0.027(4)
C7 0.0272(6) 0.0200(5) 0.0215(6) 0.0070(4) 0.0008(5) 0.0086(5)
C8 0.0320(7) 0.0230(6) 0.0192(6) 0.0066(5) -0.0003(5) 0.0041(5)
C9 0.0327(7) 0.0255(6) 0.0215(6) 0.0058(5) 0.0048(5) 0.0060(5)
C10 0.0275(6) 0.0281(6) 0.0250(6) 0.0054(5) 0.0024(5) 0.0089(5)
C11 0.0293(7) 0.0332(7) 0.0202(6) 0.0051(5) -0.0006(5) 0.0108(5)
C12 0.0297(6) 0.0300(6) 0.0195(6) 0.0068(5) 0.0038(5) 0.0127(5)
C13 0.0222(6) 0.0248(6) 0.0214(6) 0.0097(5) 0.0027(4) 0.0068(5)
C14 0.0199(6) 0.0257(6) 0.0241(6) 0.0047(5) 0.0051(5) 0.0036(5)
C15A 0.0310(16) 0.0261(13) 0.0208(14) 0.0012(10) 0.0018(11) 0.0177(12)
C16A 0.0277(13) 0.0256(12) 0.0253(13) 0.0042(10) 0.0031(11) 0.0129(10)
C15B 0.0193(15) 0.0290(15) 0.0259(17) 0.0129(13) 0.0127(12) 0.0131(12)
C16B 0.0199(13) 0.0246(13) 0.0250(15) 0.0101(11) 0.0097(11) 0.0092(10)
K1 0.01637(11) 0.01806(11) 0.01998(11) 0.00468(9) 0.00214(8) 0.00496(8)
O1 0.0217(4) 0.0212(4) 0.0312(5) 0.0077(4) 0.0077(4) 0.0078(3)
O2 0.0214(4) 0.0198(4) 0.0261(4) 0.0010(3) 0.0074(3) 0.0047(3)
O3 0.0231(5) 0.0329(5) 0.0355(5) 0.0177(4) 0.0043(4) 0.0048(4)
O4 0.0216(4) 0.0231(4) 0.0297(5) 0.0106(4) 0.0032(4) 0.0076(3)
O5 0.0233(4) 0.0277(5) 0.0266(5) 0.0002(4) -0.0019(4) 0.0106(4)
O6 0.0206(4) 0.0235(4) 0.0194(4) 0.0053(3) 0.0027(3) 0.0065(3)
N1 0.0184(5) 0.0266(5) 0.0345(6) 0.0073(5) 0.0021(4) 0.0059(4)
N2 0.0168(4) 0.0228(5) 0.0206(5) 0.0053(4) 0.0027(4) 0.0046(4)
C17 0.0195(6) 0.0377(8) 0.0426(8) 0.0040(6) 0.0098(6) 0.0105(6)
C18 0.0262(7) 0.0291(7) 0.0473(9) 0.0052(6) 0.0045(6) 0.0159(6)
C19 0.0330(7) 0.0208(6) 0.0453(8) 0.0111(6) 0.0195(6) 0.0112(5)
C20 0.0293(7) 0.0183(6) 0.0386(8) -0.0002(5) 0.0160(6) 0.0033(5)
C21 0.0199(6) 0.0251(6) 0.0259(6) -0.0014(5) 0.0049(5) 0.0003(5)
C22 0.0169(5) 0.0237(6) 0.0266(6) 0.0015(5) 0.0058(5) 0.0008(4)
C23 0.0178(6) 0.0358(8) 0.0522(9) 0.0166(7) 0.0000(6) -0.0018(5)
C24 0.0206(6) 0.0405(8) 0.0478(9) 0.0210(7) 0.0076(6) 0.0020(6)
C25 0.0313(7) 0.0220(6) 0.0292(7) 0.0118(5) 0.0054(5) 0.0038(5)
C26 0.0352(7) 0.0205(6) 0.0287(7) 0.0100(5) 0.0061(5) 0.0090(5)
C27 0.0256(6) 0.0431(8) 0.0394(8) 0.0244(7) 0.0070(6) 0.0184(6)
C28 0.0180(6) 0.0442(8) 0.0286(7) 0.0151(6) -0.0004(5) 0.0086(5)
C29 0.0215(6) 0.0387(8) 0.0371(8) 0.0082(6) -0.0021(5) 0.0144(6)
C30 0.0208(6) 0.0375(8) 0.0345(7) 0.0002(6) -0.0074(5) 0.0089(6)
C31 0.0311(7) 0.0279(6) 0.0217(6) -0.0006(5) -0.0036(5) 0.0119(5)
C32 0.0344(7) 0.0273(6) 0.0177(6) 0.0038(5) 0.0024(5) 0.0114(5)
C33 0.0229(6) 0.0240(6) 0.0231(6) 0.0033(5) 0.0091(5) 0.0061(5)
C34 0.0188(5) 0.0238(6) 0.0290(6) 0.0048(5) 0.0059(5) 0.0084(5)
K2 0.03200(14) 0.01914(11) 0.02143(12) 0.00682(9) 0.01055(10) 0.00677(10)
O7A 0.0314(7) 0.0225(6) 0.0304(7) 0.0074(5) 0.0148(5) 0.0034(5)
O8A 0.0397(7) 0.0224(6) 0.0220(6) 0.0055(5) 0.0136(5) 0.0030(5)
O9A 0.0333(7) 0.0209(6) 0.0189(6) 0.0035(4) 0.0035(5) 0.0053(5)
O10A 0.0286(7) 0.0267(6) 0.0314(7) 0.0102(5) -0.0009(5) 0.0052(5)
O11 0.0794(9) 0.0330(6) 0.0266(5) 0.0148(4) 0.0273(6) 0.0291(6)
O12 0.0417(6) 0.0281(5) 0.0218(5) 0.0010(4) 0.0003(4) 0.0144(4)
N3A 0.0309(8) 0.0197(6) 0.0262(7) 0.0078(5) 0.0135(6) 0.0088(6)
N4A 0.0367(8) 0.0205(7) 0.0242(7) 0.0070(6) 0.0051(6) 0.0072(6)
C35A 0.0325(14) 0.0180(10) 0.0302(8) 0.0039(7) 0.0163(10) 0.0053(9)
C36A 0.0332(9) 0.0274(9) 0.0307(9) 0.0080(7) 0.0150(8) 0.0107(7)
C37A 0.0311(15) 0.0285(14) 0.0389(16) 0.0022(10) 0.0199(13) 0.0007(10)
C38A 0.0462(17) 0.0281(19) 0.0293(14) 0.0025(13) 0.0230(11) -0.0011(14)
C40A 0.0449(12) 0.0188(8) 0.0342(10) 0.0082(7) 0.0108(9) 0.0025(8)
C39A 0.058(2) 0.0218(11) 0.0298(9) 0.0112(8) 0.0164(12) 0.0018(9)
C41A 0.0347(9) 0.0163(7) 0.0384(10) 0.0078(7) 0.0172(8) 0.0061(7)
C42A 0.0344(11) 0.0192(10) 0.0318(11) -0.0028(8) 0.0109(9) 0.0013(8)
C43A 0.0336(17) 0.0310(11) 0.0192(8) 0.0102(7) -0.0028(11) -0.0006(11)
C44A 0.0278(10) 0.0389(12) 0.0316(11) 0.0204(9) -0.0001(9) 0.0033(9)
C45A 0.0383(11) 0.0350(10) 0.0347(10) 0.0127(8) -0.0007(8) 0.0170(8)
C46A 0.0456(9) 0.0278(7) 0.0393(8) 0.0116(6) 0.0016(7) 0.0151(6)
C47A 0.0414(10) 0.0252(8) 0.0295(9) 0.0126(7) 0.0148(8) 0.0167(8)
C48A 0.0443(11) 0.0281(9) 0.0273(9) 0.0143(7) 0.0160(8) 0.0163(8)
C49A 0.0496(13) 0.0333(10) 0.0173(8) 0.0082(7) 0.0094(8) 0.0209(10)
C50A 0.0345(10) 0.0300(9) 0.0185(8) 0.0009(7) -0.0010(7) 0.0113(8)
C51A 0.0352(9) 0.0190(7) 0.0231(8) 0.0000(6) 0.0046(7) 0.0049(7)
C52A 0.0396(10) 0.0206(8) 0.0298(9) 0.0059(7) 0.0089(8) 0.0115(7)
O7B 0.030(2) 0.0227(18) 0.030(2) 0.0017(15) 0.0079(16) -0.0022(15)
O8B 0.0232(18) 0.0266(19) 0.0252(19) 0.0084(15) -0.0031(14) 0.0003(15)
O9B 0.0246(18) 0.0238(17) 0.0236(18) 0.0105(14) 0.0099(14) 0.0072(14)
O10B 0.0199(17) 0.0212(17) 0.0288(19) 0.0080(14) 0.0056(14) 0.0042(14)
N3B 0.034(2) 0.027(2) 0.024(2) 0.0103(18) 0.0115(19) 0.0134(19)
N4B 0.029(2) 0.022(2) 0.045(3) 0.011(2) 0.015(2) 0.0101(18)
C35B 0.0325(14) 0.0180(10) 0.0302(8) 0.0039(7) 0.0163(10) 0.0053(9)
C36B 0.058(5) 0.017(3) 0.044(4) 0.001(2) 0.022(3) 0.004(3)
C37B 0.027(3) 0.031(4) 0.040(4) -0.010(3) 0.013(3) -0.015(3)
C38B 0.0336(17) 0.0310(11) 0.0192(8) 0.0102(7) -0.0028(11) -0.0006(11)
C39B 0.027(3) 0.040(4) 0.061(5) 0.026(4) -0.011(3) 0.004(3)
C40B 0.025(3) 0.038(3) 0.081(5) 0.028(4) 0.023(3) 0.014(3)
C41B 0.028(3) 0.036(3) 0.027(3) 0.013(2) 0.009(2) 0.016(2)
C42B 0.027(4) 0.032(4) 0.028(4) 0.010(3) 0.013(3) 0.014(3)
C43B 0.024(4) 0.044(8) 0.019(5) 0.014(5) 0.004(3) 0.008(5)
C44B 0.058(2) 0.0218(11) 0.0298(9) 0.0112(8) 0.0164(12) 0.0018(9)
C45B 0.031(3) 0.019(2) 0.042(3) 0.014(2) 0.014(3) 0.009(2)
C46B 0.0456(9) 0.0278(7) 0.0393(8) 0.0116(6) 0.0016(7) 0.0151(6)
C47B 0.052(4) 0.050(4) 0.038(3) 0.032(3) 0.022(3) 0.034(3)
C48B 0.034(3) 0.073(5) 0.024(3) 0.024(3) 0.008(2) 0.024(3)
C49B 0.049(4) 0.042(4) 0.012(2) 0.000(2) 0.000(2) -0.009(3)
C50B 0.075(5) 0.035(3) 0.018(3) 0.011(2) 0.018(3) 0.007(3)
C51B 0.071(5) 0.039(3) 0.043(4) 0.014(3) 0.042(4) 0.024(3)
C52B 0.057(4) 0.031(3) 0.043(4) 0.010(3) 0.030(3) 0.023(3)

loop_
_atom_type_symbol
_atom_type_description
_atom_type_scat_dispersion_real
_atom_type_scat_dispersion_imag
_atom_type_scat_source
C C 0.0033 0.0016 'International Tables Vol C Tables 4.2.6.8 and 6.1.1.4'
H H 0.0000 0.0000 'International Tables Vol C Tables 4.2.6.8 and 6.1.1.4'
F F 0.0171 0.0103 'International Tables Vol C Tables 4.2.6.8 and 6.1.1.4'
K K 0.2009 0.2494 'International Tables Vol C Tables 4.2.6.8 and 6.1.1.4'
N N 0.0061 0.0033 'International Tables Vol C Tables 4.2.6.8 and 6.1.1.4'
O O 0.0106 0.0060 'International Tables Vol C Tables 4.2.6.8 and 6.1.1.4'
Si Si 0.0817 0.0704 'International Tables Vol C Tables 4.2.6.8 and 6.1.1.4'

loop_
_exptl_crystal_face_index_h
_exptl_crystal_face_index_k
_exptl_crystal_face_index_l
_exptl_crystal_face_perp_dist
-3 5 3 0.0528
0 -3 5 0.0695
5 1 -5 0.0745
-5 -1 -3 0.0706
2 1 -5 0.0710
2 -2 -5 0.1033

loop_
_geom_angle_atom_site_label_1
_geom_angle_atom_site_label_2
_geom_angle_atom_site_label_3
_geom_angle
C1B Si1 C7 107.4(3)
C1B Si1 C13 113.6(3)
C1B Si1 C15B 114.0(3)
C7 Si1 C1A 109.31(14)
C7 Si1 C15A 115.66(12)
C7 Si1 C15B 102.56(11)
C13 Si1 C1A 103.58(17)
C13 Si1 C7 111.33(6)
C13 Si1 C15A 112.09(10)
C13 Si1 C15B 107.47(12)
C15A Si1 C1A 103.84(19)
F1 Si2 C14 89.15(5)
F2 Si2 F1 89.00(5)
F2 Si2 F3 89.46(5)
F2 Si2 C14 120.78(6)
F3 Si2 F1 178.14(5)
F3 Si2 C14 92.53(5)
F4 Si2 F1 89.70(5)
F4 Si2 F2 116.39(5)
F4 Si2 F3 90.05(5)
F4 Si2 C14 122.78(6)
F5A Si3 F8A 84.71(13)
F5A Si3 C16A 103.23(12)
F6A Si3 F5A 170.85(14)
F6A Si3 F8A 86.18(10)
F6A Si3 C16A 82.12(11)
F7A Si3 F5A 91.27(14)
F7A Si3 F6A 93.74(12)
F7A Si3 F8A 118.05(11)
F7A Si3 C16A 110.81(13)
F8A Si3 C16A 130.31(11)
F5B Si3 C16B 104.41(13)
F6B Si3 F5B 177.01(11)
F6B Si3 F7B 95.18(13)
F6B Si3 F8B 94.06(17)
F6B Si3 C16B 77.76(13)
F7B Si3 F5B 84.75(14)
F7B Si3 C16B 134.60(12)
F8B Si3 F5B 83.32(17)
F8B Si3 F7B 116.96(12)
F8B Si3 C16B 108.30(13)
C2A C1A Si1 122.3(3)
C6A C1A Si1 121.2(3)
C6A C1A C2A 116.3(4)
C1A C2A H2A 119.0
C3A C2A C1A 122.1(3)
C3A C2A H2A 119.0
C2A C3A H3A 119.9
C4A C3A C2A 120.1(4)
C4A C3A H3A 119.9
C3A C4A H4A 120.7
C3A C4A C5A 118.6(4)
C5A C4A H4A 120.7
C4A C5A H5A 119.5
C4A C5A C6A 121.0(3)
C6A C5A H5A 119.5
C1A C6A C5A 121.7(3)
C1A C6A H6A 119.1
C5A C6A H6A 119.1
C2B C1B Si1 126.4(7)
C2B C1B C6B 115.9(10)
C6B C1B Si1 116.7(7)
C1B C2B H2B 119.3
C1B C2B C3B 121.4(8)
C3B C2B H2B 119.3
C2B C3B H3B 119.9
C4B C3B C2B 120.3(9)
C4B C3B H3B 119.9
C3B C4B H4B 118.5
C5B C4B C3B 123.0(8)
C5B C4B H4B 118.5
C4B C5B H5B 121.9
C4B C5B C6B 116.3(9)
C6B C5B H5B 121.9
C1B C6B H6B 118.6
C5B C6B C1B 122.8(10)
C5B C6B H6B 118.6
C8 C7 Si1 121.14(10)
C8 C7 C12 117.31(12)
C12 C7 Si1 121.47(10)
C7 C8 H8 119.1
C9 C8 C7 121.72(12)
C9 C8 H8 119.1
C8 C9 H9 120.0
C8 C9 C10 119.96(13)
C10 C9 H9 120.0
C9 C10 H10 120.2
C9 C10 C11 119.60(13)
C11 C10 H10 120.2
C10 C11 H11 119.9
C12 C11 C10 120.15(12)
C12 C11 H11 119.9
C7 C12 H12 119.4
C11 C12 C7 121.25(13)
C11 C12 H12 119.4
Si1 C13 H13 116.7
C14 C13 Si1 126.67(10)
C14 C13 H13 116.7
Si2 C14 H14 116.4
C13 C14 Si2 127.22(10)
C13 C14 H14 116.4
Si1 C15A H15A 117.8
C16A C15A Si1 124.4(2)
C16A C15A H15A 117.8
Si3 C16A H16A 117.3
C15A C16A Si3 125.4(2)
C15A C16A H16A 117.3
Si1 C15B H15B 118.5
C16B C15B Si1 123.1(3)
C16B C15B H15B 118.5
Si3 C16B H16B 117.7
C15B C16B Si3 124.6(3)
C15B C16B H16B 117.7
O1 K1 O2 60.00(3)
O1 K1 O3 101.82(3)
O1 K1 O4 124.22(3)
O1 K1 O5 96.80(3)
O1 K1 O6 136.47(3)
O1 K1 N1 60.90(3)
O1 K1 N2 119.67(3)
O2 K1 O3 141.75(3)
O2 K1 O4 101.25(3)
O2 K1 O6 97.51(3)
O2 K1 N1 120.31(3)
O2 K1 N2 60.52(3)
O3 K1 O4 59.15(3)
O3 K1 O6 115.50(3)
O3 K1 N1 59.76(3)
O3 K1 N2 118.64(3)
O4 K1 N1 117.99(3)
O4 K1 N2 60.36(3)
O5 K1 O2 119.27(3)
O5 K1 O3 94.78(3)
O5 K1 O4 133.53(3)
O5 K1 O6 60.08(3)
O5 K1 N1 60.92(3)
O5 K1 N2 120.18(3)
O6 K1 O4 94.96(3)
O6 K1 N1 119.92(3)
O6 K1 N2 60.92(3)
N2 K1 N1 178.34(3)
C18 O1 K1 117.31(8)
C19 O1 K1 115.54(7)
C19 O1 C18 110.81(11)
C20 O2 K1 115.45(7)
C20 O2 C21 110.75(10)
C21 O2 K1 117.28(7)
C24 O3 K1 116.15(8)
C25 O3 K1 118.51(8)
C25 O3 C24 111.28(11)
C26 O4 K1 110.78(7)
C26 O4 C27 110.37(11)
C27 O4 K1 118.10(7)
C30 O5 K1 115.86(8)
C31 O5 K1 115.92(7)
C31 O5 C30 111.19(11)
C32 O6 K1 112.26(7)
C32 O6 C33 110.52(10)
C33 O6 K1 115.45(7)
C17 N1 K1 108.10(8)
C23 N1 K1 110.69(8)
C23 N1 C17 110.08(13)
C23 N1 C29 109.32(12)
C29 N1 K1 108.53(8)
C29 N1 C17 110.10(12)
C22 N2 K1 109.81(7)
C28 N2 K1 108.87(7)
C28 N2 C22 109.32(10)
C34 N2 K1 109.01(7)
C34 N2 C22 109.36(10)
C34 N2 C28 110.47(11)
N1 C17 H17A 108.8
N1 C17 H17B 108.8
N1 C17 C18 113.89(12)
H17A C17 H17B 107.7
C18 C17 H17A 108.8
C18 C17 H17B 108.8
O1 C18 C17 109.21(12)
O1 C18 H18A 109.8
O1 C18 H18B 109.8
C17 C18 H18A 109.8
C17 C18 H18B 109.8
H18A C18 H18B 108.3
O1 C19 H19A 109.8
O1 C19 H19B 109.8
O1 C19 C20 109.21(11)
H19A C19 H19B 108.3
C20 C19 H19A 109.8
C20 C19 H19B 109.8
O2 C20 C19 109.52(11)
O2 C20 H20A 109.8
O2 C20 H20B 109.8
C19 C20 H20A 109.8
C19 C20 H20B 109.8
H20A C20 H20B 108.2
O2 C21 H21A 109.8
O2 C21 H21B 109.8
O2 C21 C22 109.60(10)
H21A C21 H21B 108.2
C22 C21 H21A 109.8
C22 C21 H21B 109.8
N2 C22 C21 113.55(11)
N2 C22 H22A 108.9
N2 C22 H22B 108.9
C21 C22 H22A 108.9
C21 C22 H22B 108.9
H22A C22 H22B 107.7
N1 C23 H23A 108.8
N1 C23 H23B 108.8
N1 C23 C24 113.95(12)
H23A C23 H23B 107.7
C24 C23 H23A 108.8
C24 C23 H23B 108.8
O3 C24 C23 108.07(13)
O3 C24 H24A 110.1
O3 C24 H24B 110.1
C23 C24 H24A 110.1
C23 C24 H24B 110.1
H24A C24 H24B 108.4
O3 C25 H25A 109.9
O3 C25 H25B 109.9
O3 C25 C26 109.10(11)
H25A C25 H25B 108.3
C26 C25 H25A 109.9
C26 C25 H25B 109.9
O4 C26 C25 109.65(11)
O4 C26 H26A 109.7
O4 C26 H26B 109.7
C25 C26 H26A 109.7
C25 C26 H26B 109.7
H26A C26 H26B 108.2
O4 C27 H27A 109.7
O4 C27 H27B 109.7
O4 C27 C28 109.67(11)
H27A C27 H27B 108.2
C28 C27 H27A 109.7
C28 C27 H27B 109.7
N2 C28 C27 114.25(11)
N2 C28 H28A 108.7
N2 C28 H28B 108.7
C27 C28 H28A 108.7
C27 C28 H28B 108.7
H28A C28 H28B 107.6
N1 C29 H29A 108.8
N1 C29 H29B 108.8
N1 C29 C30 113.63(11)
H29A C29 H29B 107.7
C30 C29 H29A 108.8
C30 C29 H29B 108.8
O5 C30 C29 109.37(12)
O5 C30 H30A 109.8
O5 C30 H30B 109.8
C29 C30 H30A 109.8
C29 C30 H30B 109.8
H30A C30 H30B 108.2
O5 C31 H31A 110.0
O5 C31 H31B 110.0
O5 C31 C32 108.69(11)
H31A C31 H31B 108.3
C32 C31 H31A 110.0
C32 C31 H31B 110.0
O6 C32 C31 109.08(11)
O6 C32 H32A 109.9
O6 C32 H32B 109.9
C31 C32 H32A 109.9
C31 C32 H32B 109.9
H32A C32 H32B 108.3
O6 C33 H33A 109.8
O6 C33 H33B 109.8
O6 C33 C34 109.57(10)
H33A C33 H33B 108.2
C34 C33 H33A 109.8
C34 C33 H33B 109.8
N2 C34 C33 113.44(10)
N2 C34 H34A 108.9
N2 C34 H34B 108.9
C33 C34 H34A 108.9
C33 C34 H34B 108.9
H34A C34 H34B 107.7
O7A K2 O9A 95.84(4)
O7A K2 O10A 117.78(4)
O7A K2 O11 95.11(4)
O7A K2 O12 137.64(4)
O7A K2 N3A 60.46(4)
O8A K2 O7A 62.06(4)
O8A K2 O9A 135.62(4)
O8A K2 O10A 96.26(4)
O8A K2 O11 116.17(4)
O8A K2 O12 96.80(4)
O8A K2 N3A 121.68(4)
O9A K2 N3A 60.31(4)
O10A K2 O9A 58.56(4)
O10A K2 O12 99.73(4)
O10A K2 N3A 118.16(4)
O11 K2 O9A 102.98(4)
O11 K2 O10A 142.37(4)
O11 K2 O12 59.88(3)
O11 K2 N3A 61.24(4)
O11 K2 O9B 97.32(8)
O11 K2 N4B 115.79(11)
O12 K2 O9A 121.51(4)
O12 K2 N3A 119.22(4)
O12 K2 N4B 59.86(11)
O7B K2 O11 97.17(10)
O7B K2 O12 149.22(9)
O7B K2 O9B 93.90(12)
O7B K2 O10B 119.06(12)
O7B K2 N4B 125.88(14)
O8B K2 O11 117.69(9)
O8B K2 O12 106.78(9)
O8B K2 O7B 63.67(13)
O8B K2 O9B 139.47(12)
O8B K2 O10B 99.09(11)
O8B K2 N4B 63.20(13)
O9B K2 O12 108.33(8)
O9B K2 N4B 120.69(12)
O10B K2 O11 137.43(8)
O10B K2 O12 90.75(8)
O10B K2 O9B 61.09(11)
O10B K2 N4B 61.31(12)
C36A O7A K2 118.14(10)
C37A O7A K2 110.98(14)
C37A O7A C36A 110.59(17)
C38A O8A K2 115.1(2)
C39A O8A K2 119.95(14)
C39A O8A C38A 109.9(3)
C42A O9A K2 117.69(12)
C42A O9A C43A 110.76(19)
C43A O9A K2 113.72(16)
C44A O10A K2 119.17(11)
C44A O10A C45A 110.47(17)
C45A O10A K2 116.54(11)
C48A O11 K2 113.87(10)
C49A O11 K2 115.08(10)
C49A O11 C48A 109.48(13)
C48B O11 K2 117.4(2)
C49B O11 K2 112.5(3)
C49B O11 C48B 90.1(4)
C50A O12 K2 109.92(9)
C50A O12 C51A 107.86(13)
C51A O12 K2 115.60(9)
C50B O12 K2 113.0(3)
C51B O12 K2 112.0(3)
C51B O12 C50B 100.3(4)
C35A N3A K2 109.27(11)
C41A N3A K2 108.75(10)
C41A N3A C35A 110.46(15)
C41A N3A C47A 109.43(14)
C47A N3A K2 109.28(10)
C47A N3A C35A 109.63(15)
C40A N4A K2 108.44(11)
C46A N4A K2 109.10(10)
C46A N4A C40A 112.06(15)
C46A N4A C52A 108.25(15)
C52A N4A K2 108.85(10)
C52A N4A C40A 110.10(15)
N3A C35A H35A 109.0
N3A C35A H35B 109.0
N3A C35A C36A 112.92(16)
H35A C35A H35B 107.8
C36A C35A H35A 109.0
C36A C35A H35B 109.0
O7A C36A C35A 109.60(16)
O7A C36A H36A 109.8
O7A C36A H36B 109.8
C35A C36A H36A 109.8
C35A C36A H36B 109.8
H36A C36A H36B 108.2
O7A C37A H37A 109.7
O7A C37A H37B 109.7
O7A C37A C38A 110.0(3)
H37A C37A H37B 108.2
C38A C37A H37A 109.7
C38A C37A H37B 109.7
O8A C38A C37A 109.5(4)
O8A C38A H38A 109.8
O8A C38A H38B 109.8
C37A C38A H38A 109.8
C37A C38A H38B 109.8
H38A C38A H38B 108.2
N4A C40A H40A 108.9
N4A C40A H40B 108.9
N4A C40A C39A 113.57(17)
H40A C40A H40B 107.7
C39A C40A H40A 108.9
C39A C40A H40B 108.9
O8A C39A C40A 109.36(19)
O8A C39A H39A 109.8
O8A C39A H39B 109.8
C40A C39A H39A 109.8
C40A C39A H39B 109.8
H39A C39A H39B 108.3
N3A C41A H41A 108.7
N3A C41A H41B 108.7
N3A C41A C42A 114.40(16)
H41A C41A H41B 107.6
C42A C41A H41A 108.7
C42A C41A H41B 108.7
O9A C42A C41A 109.92(16)
O9A C42A H42A 109.7
O9A C42A H42B 109.7
C41A C42A H42A 109.7
C41A C42A H42B 109.7
H42A C42A H42B 108.2
O9A C43A H43A 109.7
O9A C43A H43B 109.7
O9A C43A C44A 109.8(3)
H43A C43A H43B 108.2
C44A C43A H43A 109.7
C44A C43A H43B 109.7
O10A C44A C43A 109.3(2)
O10A C44A H44A 109.8
O10A C44A H44B 109.8
C43A C44A H44A 109.8
C43A C44A H44B 109.8
H44A C44A H44B 108.3
O10A C45A H45A 109.7
O10A C45A H45B 109.7
O10A C45A C46A 109.69(17)
H45A C45A H45B 108.2
C46A C45A H45A 109.7
C46A C45A H45B 109.7
N4A C46A C45A 116.55(14)
N4A C46A H46A 108.2
N4A C46A H46B 108.2
C45A C46A H46A 108.2
C45A C46A H46B 108.2
H46A C46A H46B 107.3
N3A C47A H47A 108.9
N3A C47A H47B 108.9
N3A C47A C48A 113.55(15)
H47A C47A H47B 107.7
C48A C47A H47A 108.9
C48A C47A H47B 108.9
O11 C48A C47A 108.72(14)
O11 C48A H48A 109.9
O11 C48A H48B 109.9
C47A C48A H48A 109.9
C47A C48A H48B 109.9
H48A C48A H48B 108.3
O11 C49A H49A 110.0
O11 C49A H49B 110.0
O11 C49A C50A 108.44(16)
H49A C49A H49B 108.4
C50A C49A H49A 110.0
C50A C49A H49B 110.0
O12 C50A C49A 107.02(16)
O12 C50A H50A 110.3
O12 C50A H50B 110.3
C49A C50A H50A 110.3
C49A C50A H50B 110.3
H50A C50A H50B 108.6
O12 C51A H51A 109.7
O12 C51A H51B 109.7
O12 C51A C52A 109.62(14)
H51A C51A H51B 108.2
C52A C51A H51A 109.7
C52A C51A H51B 109.7
N4A C52A C51A 113.76(16)
N4A C52A H52A 108.8
N4A C52A H52B 108.8
C51A C52A H52A 108.8
C51A C52A H52B 108.8
H52A C52A H52B 107.7
C36B O7B K2 120.7(4)
C37B O7B K2 114.1(4)
C37B O7B C36B 110.5(6)
C38B O8B K2 112.6(5)
C39B O8B K2 119.1(4)
C39B O8B C38B 112.5(6)
C42B O9B K2 123.0(5)
C43B O9B K2 111.1(7)
C43B O9B C42B 110.3(7)
C44B O10B K2 112.6(4)
C44B O10B C45B 111.7(5)
C45B O10B K2 117.2(3)
C35B N3B K2 105.5(4)
C35B N3B C47B 110.4(5)
C41B N3B K2 111.2(3)
C41B N3B C35B 109.2(5)
C41B N3B C47B 110.4(5)
C47B N3B K2 110.1(3)
C40B N4B K2 105.3(3)
C52B N4B K2 113.1(4)
C52B N4B C40B 109.5(5)
N3B C35B H35C 108.6
N3B C35B H35D 108.6
N3B C35B C36B 114.8(6)
H35C C35B H35D 107.5
C36B C35B H35C 108.6
C36B C35B H35D 108.6
O7B C36B C35B 108.8(6)
O7B C36B H36C 109.9
O7B C36B H36D 109.9
C35B C36B H36C 109.9
C35B C36B H36D 109.9
H36C C36B H36D 108.3
K2 C37B H37C 147.8
K2 C37B H37D 99.8
O7B C37B K2 44.4(3)
O7B C37B H37C 109.2
O7B C37B H37D 109.2
O7B C37B C38B 112.2(7)
H37C C37B H37D 107.9
C38B C37B K2 75.5(6)
C38B C37B H37C 109.2
C38B C37B H37D 109.2
K2 C38B H38C 152.8
K2 C38B H38D 91.7
O8B C38B K2 45.1(4)
O8B C38B C37B 112.5(8)
O8B C38B H38C 109.1
O8B C38B H38D 109.1
C37B C38B K2 80.7(5)
C37B C38B H38C 109.1
C37B C38B H38D 109.1
H38C C38B H38D 107.8
O8B C39B H39C 109.5
O8B C39B H39D 109.5
O8B C39B C40B 110.5(6)
H39C C39B H39D 108.1
C40B C39B H39C 109.5
C40B C39B H39D 109.5
N4B C40B C39B 114.3(6)
N4B C40B H40C 108.7
N4B C40B H40D 108.7
C39B C40B H40C 108.7
C39B C40B H40D 108.7
H40C C40B H40D 107.6
N3B C41B H41C 108.5
N3B C41B H41D 108.5
N3B C41B C42B 114.9(5)
H41C C41B H41D 107.5
C42B C41B H41C 108.5
C42B C41B H41D 108.5
O9B C42B C41B 108.4(7)
O9B C42B H42C 110.0
O9B C42B H42D 110.0
C41B C42B H42C 110.0
C41B C42B H42D 110.0
H42C C42B H42D 108.4
O9B C43B H43C 109.7
O9B C43B H43D 109.7
O9B C43B C44B 109.9(11)
H43C C43B H43D 108.2
C44B C43B H43C 109.7
C44B C43B H43D 109.7
O10B C44B C43B 111.0(9)
O10B C44B H44C 109.4
O10B C44B H44D 109.4
C43B C44B H44C 109.4
C43B C44B H44D 109.4
H44C C44B H44D 108.0
O10B C45B H45C 109.8
O10B C45B H45D 109.8
H45C C45B H45D 108.2
N3B C47B H47C 109.0
N3B C47B H47D 109.0
N3B C47B C48B 113.0(5)
H47C C47B H47D 107.8
C48B C47B H47C 109.0
C48B C47B H47D 109.0
O11 C48B H48C 111.5
O11 C48B H48D 111.5
C47B C48B O11 101.5(4)
C47B C48B H48C 111.5
C47B C48B H48D 111.5
H48C C48B H48D 109.3
O11 C49B H49C 112.2
O11 C49B H49D 112.2
H49C C49B H49D 109.8
C50B C49B O11 97.6(5)
C50B C49B H49C 112.2
C50B C49B H49D 112.2
O12 C50B H50C 110.6
O12 C50B H50D 110.6
C49B C50B O12 105.5(5)
C49B C50B H50C 110.6
C49B C50B H50D 110.6
H50C C50B H50D 108.8
O12 C51B H51C 111.2
O12 C51B H51D 111.2
O12 C51B C52B 102.7(5)
H51C C51B H51D 109.1
C52B C51B H51C 111.2
C52B C51B H51D 111.2
N4B C52B C51B 113.0(5)
N4B C52B H52C 109.0
N4B C52B H52D 109.0
C51B C52B H52C 109.0
C51B C52B H52D 109.0
H52C C52B H52D 107.8

loop_
_geom_bond_atom_site_label_1
_geom_bond_atom_site_label_2
_geom_bond_distance
Si1 C1A 1.928(5)
Si1 C1B 1.793(12)
Si1 C7 1.8756(14)
Si1 C13 1.8600(14)
Si1 C15A 1.892(3)
Si1 C15B 1.880(3)
Si2 F1 1.6931(9)
Si2 F2 1.6217(9)
Si2 F3 1.6733(9)
Si2 F4 1.6164(9)
Si2 C14 1.8893(14)
Si3 F5A 1.691(3)
Si3 F6A 1.6576(18)
Si3 F7A 1.4958(18)
Si3 F8A 1.7340(16)
Si3 F5B 1.825(2)
Si3 F6B 1.517(2)
Si3 F7B 1.613(2)
Si3 F8B 1.602(4)
Si3 C16A 1.903(3)
Si3 C16B 1.900(3)
C1A C2A 1.413(7)
C1A C6A 1.374(5)
C2A H2A 0.9300
C2A C3A 1.400(7)
C3A H3A 0.9300
C3A C4A 1.368(5)
C4A H4A 0.9300
C4A C5A 1.394(6)
C5A H5A 0.9300
C5A C6A 1.397(6)
C6A H6A 0.9300
C1B C2B 1.359(12)
C1B C6B 1.411(12)
C2B H2B 0.9300
C2B C3B 1.368(13)
C3B H3B 0.9300
C3B C4B 1.361(12)
C4B H4B 0.9300
C4B C5B 1.328(14)
C5B H5B 0.9300
C5B C6B 1.410(15)
C6B H6B 0.9300
C7 C8 1.4000(19)
C7 C12 1.4050(17)
C8 H8 0.9300
C8 C9 1.387(2)
C9 H9 0.9300
C9 C10 1.3897(19)
C10 H10 0.9300
C10 C11 1.390(2)
C11 H11 0.9300
C11 C12 1.390(2)
C12 H12 0.9300
C13 H13 0.9300
C13 C14 1.3344(18)
C14 H14 0.9300
C15A H15A 0.9300
C15A C16A 1.295(4)
C16A H16A 0.9300
C15B H15B 0.9300
C15B C16B 1.341(4)
C16B H16B 0.9300
K1 O1 2.8066(9)
K1 O2 2.8237(9)
K1 O3 2.8359(10)
K1 O4 2.8779(9)
K1 O5 2.8199(10)
K1 O6 2.8460(9)
K1 N1 3.0159(11)
K1 N2 3.0004(11)
O1 C18 1.4295(16)
O1 C19 1.4264(16)
O2 C20 1.4234(15)
O2 C21 1.4264(16)
O3 C24 1.4306(19)
O3 C25 1.4192(16)
O4 C26 1.4207(16)
O4 C27 1.4304(16)
O5 C30 1.4282(18)
O5 C31 1.4220(17)
O6 C32 1.4247(15)
O6 C33 1.4306(15)
N1 C17 1.4733(19)
N1 C23 1.4692(19)
N1 C29 1.4709(19)
N2 C22 1.4745(16)
N2 C28 1.4736(17)
N2 C34 1.4704(16)
C17 H17A 0.9700
C17 H17B 0.9700
C17 C18 1.506(2)
C18 H18A 0.9700
C18 H18B 0.9700
C19 H19A 0.9700
C19 H19B 0.9700
C19 C20 1.496(2)
C20 H20A 0.9700
C20 H20B 0.9700
C21 H21A 0.9700
C21 H21B 0.9700
C21 C22 1.5070(18)
C22 H22A 0.9700
C22 H22B 0.9700
C23 H23A 0.9700
C23 H23B 0.9700
C23 C24 1.505(2)
C24 H24A 0.9700
C24 H24B 0.9700
C25 H25A 0.9700
C25 H25B 0.9700
C25 C26 1.496(2)
C26 H26A 0.9700
C26 H26B 0.9700
C27 H27A 0.9700
C27 H27B 0.9700
C27 C28 1.508(2)
C28 H28A 0.9700
C28 H28B 0.9700
C29 H29A 0.9700
C29 H29B 0.9700
C29 C30 1.507(2)
C30 H30A 0.9700
C30 H30B 0.9700
C31 H31A 0.9700
C31 H31B 0.9700
C31 C32 1.498(2)
C32 H32A 0.9700
C32 H32B 0.9700
C33 H33A 0.9700
C33 H33B 0.9700
C33 C34 1.5075(18)
C34 H34A 0.9700
C34 H34B 0.9700
K2 O7A 2.8010(13)
K2 O8A 2.7563(13)
K2 O9A 2.8777(13)
K2 O10A 2.8483(13)
K2 O11 2.8268(11)
K2 O12 2.8663(10)
K2 N3A 3.0140(14)
K2 O7B 2.709(4)
K2 O8B 2.658(4)
K2 O9B 2.861(4)
K2 O10B 2.806(4)
K2 N4B 2.954(5)
O7A C36A 1.427(2)
O7A C37A 1.421(3)
O8A C38A 1.422(5)
O8A C39A 1.420(3)
O9A C42A 1.422(2)
O9A C43A 1.440(3)
O10A C44A 1.426(3)
O10A C45A 1.427(2)
O11 C48A 1.457(2)
O11 C49A 1.415(2)
O11 C48B 1.676(7)
O11 C49B 1.628(6)
O12 C50A 1.426(2)
O12 C51A 1.465(2)
O12 C50B 1.555(6)
O12 C51B 1.521(8)
N3A C35A 1.478(2)
N3A C41A 1.470(2)
N3A C47A 1.470(2)
N4A C40A 1.473(3)
N4A C46A 1.459(2)
N4A C52A 1.473(2)
C35A H35A 0.9700
C35A H35B 0.9700
C35A C36A 1.509(3)
C36A H36A 0.9700
C36A H36B 0.9700
C37A H37A 0.9700
C37A H37B 0.9700
C37A C38A 1.508(6)
C38A H38A 0.9700
C38A H38B 0.9700
C40A H40A 0.9700
C40A H40B 0.9700
C40A C39A 1.509(3)
C39A H39A 0.9700
C39A H39B 0.9700
C41A H41A 0.9700
C41A H41B 0.9700
C41A C42A 1.508(3)
C42A H42A 0.9700
C42A H42B 0.9700
C43A H43A 0.9700
C43A H43B 0.9700
C43A C44A 1.483(4)
C44A H44A 0.9700
C44A H44B 0.9700
C45A H45A 0.9700
C45A H45B 0.9700
C45A C46A 1.475(3)
C46A H46A 0.9700
C46A H46B 0.9700
C47A H47A 0.9700
C47A H47B 0.9700
C47A C48A 1.515(3)
C48A H48A 0.9700
C48A H48B 0.9700
C49A H49A 0.9700
C49A H49B 0.9700
C49A C50A 1.496(3)
C50A H50A 0.9700
C50A H50B 0.9700
C51A H51A 0.9700
C51A H51B 0.9700
C51A C52A 1.505(3)
C52A H52A 0.9700
C52A H52B 0.9700
O7B C36B 1.432(9)
O7B C37B 1.419(8)
O8B C38B 1.430(15)
O8B C39B 1.423(9)
O9B C42B 1.435(9)
O9B C43B 1.392(15)
O10B C44B 1.397(11)
O10B C45B 1.424(6)
N3B C35B 1.465(8)
N3B C41B 1.460(7)
N3B C47B 1.476(7)
N4B C40B 1.467(8)
N4B C52B 1.455(8)
C35B H35C 0.9700
C35B H35D 0.9700
C35B C36B 1.500(10)
C36B H36C 0.9700
C36B H36D 0.9700
C37B H37C 0.9700
C37B H37D 0.9700
C37B C38B 1.443(14)
C38B H38C 0.9700
C38B H38D 0.9700
C39B H39C 0.9700
C39B H39D 0.9700
C39B C40B 1.502(13)
C40B H40C 0.9700
C40B H40D 0.9700
C41B H41C 0.9700
C41B H41D 0.9700
C41B C42B 1.524(10)
C42B H42C 0.9700
C42B H42D 0.9700
C43B H43C 0.9700
C43B H43D 0.9700
C43B C44B 1.493(15)
C44B H44C 0.9700
C44B H44D 0.9700
C45B H45C 0.9700
C45B H45D 0.9700
C47B H47C 0.9700
C47B H47D 0.9700
C47B C48B 1.525(10)
C48B H48C 0.9700
C48B H48D 0.9700
C49B H49C 0.9700
C49B H49D 0.9700
C49B C50B 1.464(12)
C50B H50C 0.9700
C50B H50D 0.9700
C51B H51C 0.9700
C51B H51D 0.9700
C51B C52B 1.527(10)
C52B H52C 0.9700
C52B H52D 0.9700

loop_
_geom_torsion_atom_site_label_1
_geom_torsion_atom_site_label_2
_geom_torsion_atom_site_label_3
_geom_torsion_atom_site_label_4
_geom_torsion
Si1 C1A C2A C3A -178.5(3)
Si1 C1A C6A C5A 179.4(3)
Si1 C1B C2B C3B 175.1(8)
Si1 C1B C6B C5B -176.5(7)
Si1 C7 C8 C9 176.87(10)
Si1 C7 C12 C11 -176.50(11)
Si1 C13 C14 Si2 167.20(8)
Si1 C15A C16A Si3 177.75(17)
Si1 C15B C16B Si3 -172.61(18)
F1 Si2 C14 C13 -176.25(13)
F2 Si2 C14 C13 -87.92(14)
F3 Si2 C14 C13 2.96(13)
F4 Si2 C14 C13 94.65(13)
F5A Si3 C16B C15B 170.1(3)
F6A Si3 C16B C15B -18.7(3)
F7A Si3 C16B C15B 78.7(3)
F8A Si3 C16B C15B -105.8(3)
F5B Si3 C16B C15B 79.7(3)
F6B Si3 C16B C15B -102.4(3)
F7B Si3 C16B C15B -17.3(4)
F8B Si3 C16B C15B 167.3(3)
C1A Si1 C1B C2B -166(3)
C1A Si1 C1B C6B 2.3(19)
C1A Si1 C7 C8 155.1(2)
C1A Si1 C7 C12 -28.2(2)
C1A Si1 C13 C14 -94.44(19)
C1A Si1 C15A C16A -142.4(3)
C1A Si1 C15B C16B -48.8(4)
C1A C2A C3A C4A 0.9(7)
C2A C1A C6A C5A 4.7(7)
C2A C3A C4A C5A 1.4(6)
C3A C4A C5A C6A -0.6(6)
C4A C5A C6A C1A -2.6(6)
C6A C1A C2A C3A -3.8(7)
C1B Si1 C7 C8 166.2(3)
C1B Si1 C7 C12 -17.0(3)
C1B Si1 C13 C14 -98.5(4)
C1B Si1 C15A C16A -149.6(4)
C1B Si1 C15B C16B -56.1(5)
C1B C2B C3B C4B -3.5(17)
C2B C1B C6B C5B -7.2(15)
C2B C3B C4B C5B -0.4(16)
C3B C4B C5B C6B 0.2(14)
C4B C5B C6B C1B 3.7(14)
C6B C1B C2B C3B 6.9(16)
C7 Si1 C1B C2B 92.2(10)
C7 Si1 C1B C6B -99.7(9)
C7 Si1 C13 C14 22.92(14)
C7 Si1 C15A C16A 97.9(3)
C7 Si1 C15B C16B -171.8(3)
C7 C8 C9 C10 -0.3(2)
C8 C7 C12 C11 0.34(19)
C8 C9 C10 C11 0.1(2)
C9 C10 C11 C12 0.2(2)
C10 C11 C12 C7 -0.5(2)
C12 C7 C8 C9 0.02(19)
C13 Si1 C1B C2B -144.2(9)
C13 Si1 C1B C6B 23.8(10)
C13 Si1 C7 C8 41.27(12)
C13 Si1 C7 C12 -142.01(10)
C13 Si1 C15A C16A -31.2(4)
C13 Si1 C15B C16B 70.7(3)
C15A Si1 C1B C2B -27.0(10)
C15A Si1 C1B C6B 141.1(9)
C15A Si1 C7 C8 -88.18(15)
C15A Si1 C7 C12 88.54(15)
C15A Si1 C13 C14 154.24(17)
C15A Si1 C15B C16B -36.4(4)
C16A Si3 C16B C15B 41.8(3)
C15B Si1 C1B C2B -20.7(11)
C15B Si1 C1B C6B 147.4(8)
C15B Si1 C7 C8 -73.39(16)
C15B Si1 C7 C12 103.33(15)
C15B Si1 C13 C14 134.50(16)
C15B Si1 C15A C16A 48.3(4)
K1 O1 C18 C17 -50.25(15)
K1 O1 C19 C20 48.48(13)
K1 O2 C20 C19 46.34(13)
K1 O2 C21 C22 -50.35(13)
K1 O3 C24 C23 -56.23(14)
K1 O3 C25 C26 36.68(13)
K1 O4 C26 C25 58.20(12)
K1 O4 C27 C28 -42.98(14)
K1 O5 C30 C29 -52.87(14)
K1 O5 C31 C32 45.20(13)
K1 O6 C32 C31 53.68(11)
K1 O6 C33 C34 -51.37(11)
K1 N1 C17 C18 -44.47(14)
K1 N1 C23 C24 -38.42(17)
K1 N1 C29 C30 -42.94(14)
K1 N2 C22 C21 -42.55(12)
K1 N2 C28 C27 -48.92(14)
K1 N2 C34 C33 -44.44(12)
O1 C19 C20 O2 -62.91(15)
O2 C21 C22 N2 63.44(15)
O3 C25 C26 O4 -63.92(14)
O4 C27 C28 N2 63.60(16)
O5 C31 C32 O6 -66.66(14)
O6 C33 C34 N2 66.52(13)
N1 C17 C18 O1 65.33(17)
N1 C23 C24 O3 63.93(18)
N1 C29 C30 O5 66.30(17)
C17 N1 C23 C24 81.03(17)
C17 N1 C29 C30 -161.08(13)
C18 O1 C19 C20 -175.00(12)
C19 O1 C18 C17 174.09(12)
C20 O2 C21 C22 174.22(11)
C21 O2 C20 C19 -177.35(11)
C22 N2 C28 C27 -168.87(12)
C22 N2 C34 C33 75.62(13)
C23 N1 C17 C18 -165.49(13)
C23 N1 C29 C30 77.88(16)
C24 O3 C25 C26 175.26(12)
C25 O3 C24 C23 164.13(12)
C26 O4 C27 C28 -171.83(12)
C27 O4 C26 C25 -169.09(11)
C28 N2 C22 C21 76.82(14)
C28 N2 C34 C33 -164.03(11)
C29 N1 C17 C18 73.93(15)
C29 N1 C23 C24 -157.91(14)
C30 O5 C31 C32 -179.68(11)
C31 O5 C30 C29 171.98(12)
C32 O6 C33 C34 179.87(10)
C33 O6 C32 C31 -175.86(10)
C34 N2 C22 C21 -162.12(11)
C34 N2 C28 C27 70.75(15)
K2 O7A C36A C35A -50.14(18)
K2 O7A C37A C38A 52.1(3)
K2 O8A C38A C37A 44.0(4)
K2 O8A C39A C40A -50.4(2)
K2 O9A C42A C41A -44.8(2)
K2 O9A C43A C44A 53.3(3)
K2 O10A C44A C43A 39.4(2)
K2 O10A C45A C46A -52.00(18)
K2 O11 C48A C47A -56.44(17)
K2 O11 C49A C50A 45.9(2)
K2 O11 C48B C47B 56.3(5)
K2 O11 C49B C50B -64.7(5)
K2 O12 C50A C49A 58.80(17)
K2 O12 C51A C52A -50.38(17)
K2 O12 C50B C49B -55.8(6)
K2 O12 C51B C52B 62.6(5)
K2 N3A C35A C36A -43.47(19)
K2 N3A C41A C42A -47.48(17)
K2 N3A C47A C48A -40.55(18)
K2 N4A C40A C39A -41.8(2)
K2 N4A C46A C45A -38.79(18)
K2 N4A C52A C51A -45.39(18)
K2 O7B C36B C35B 53.0(7)
K2 O7B C37B C38B -36.7(9)
K2 O8B C38B C37B -48.8(11)
K2 O8B C39B C40B 43.7(8)
K2 O9B C42B C41B 47.2(8)
K2 O9B C43B C44B -49.9(10)
K2 O10B C44B C43B -49.0(9)
K2 N3B C35B C36B 41.5(7)
K2 N3B C41B C42B 40.4(6)
K2 N3B C47B C48B 49.6(6)
K2 N4B C40B C39B 46.0(6)
K2 N4B C52B C51B 39.8(7)
K2 C37B C38B O8B 32.6(7)
O7A C37A C38A O8A -65.9(4)
O9A C43A C44A O10A -61.0(3)
O10A C45A C46A N4A 62.6(2)
O11 C49A C50A O12 -71.6(2)
O11 C49B C50B O12 76.1(5)
O12 C51A C52A N4A 66.5(2)
O12 C51B C52B N4B -68.5(7)
N3A C35A C36A O7A 63.7(2)
N3A C41A C42A O9A 64.1(2)
N3A C47A C48A O11 67.0(2)
N4A C40A C39A O8A 62.2(3)
C35A N3A C41A C42A 72.4(2)
C35A N3A C47A C48A -160.28(16)
C36A O7A C37A C38A -174.7(3)
C37A O7A C36A C35A -179.5(2)
C38A O8A C39A C40A 172.8(3)
C40A N4A C46A C45A -158.88(17)
C40A N4A C52A C51A 73.3(2)
C39A O8A C38A C37A -176.9(3)
C41A N3A C35A C36A -163.07(16)
C41A N3A C47A C48A 78.43(19)
C42A O9A C43A C44A -171.5(2)
C43A O9A C42A C41A -178.1(2)
C44A O10A C45A C46A 167.83(16)
C45A O10A C44A C43A 178.4(2)
C46A N4A C40A C39A 78.7(2)
C46A N4A C52A C51A -163.85(15)
C47A N3A C35A C36A 76.3(2)
C47A N3A C41A C42A -166.78(16)
C48A O11 C49A C50A 175.65(16)
C48A O11 C48B C47B -55.9(4)
C48A O11 C49B C50B 97.7(5)
C49A O11 C48A C47A 173.15(16)
C49A O11 C48B C47B -163.2(3)
C49A O11 C49B C50B 37.4(4)
C50A O12 C51A C52A -173.83(15)
C50A O12 C50B C49B 36.6(4)
C50A O12 C51B C52B -154.3(4)
C51A O12 C50A C49A -174.37(15)
C51A O12 C50B C49B 101.6(5)
C51A O12 C51B C52B -50.6(4)
C52A N4A C40A C39A -160.74(18)
C52A N4A C46A C45A 79.51(19)
O7B C37B C38B K2 25.6(6)
O7B C37B C38B O8B 58.2(12)
O8B C39B C40B N4B -62.8(8)
O9B C43B C44B O10B 69.3(11)
N3B C35B C36B O7B -64.2(8)
N3B C41B C42B O9B -57.6(8)
N3B C47B C48B O11 -69.1(6)
C35B N3B C41B C42B -75.5(7)
C35B N3B C47B C48B 165.7(6)
C36B O7B C37B K2 -139.9(6)
C36B O7B C37B C38B -176.6(8)
C37B O7B C36B C35B -170.1(6)
C38B O8B C39B C40B 178.6(8)
C39B O8B C38B K2 -137.9(7)
C39B O8B C38B C37B 173.4(8)
C40B N4B C52B C51B -77.2(7)
C41B N3B C35B C36B 161.0(6)
C41B N3B C47B C48B -73.5(6)
C42B O9B C43B C44B 170.3(9)
C43B O9B C42B C41B -178.6(7)
C45B O10B C44B C43B 176.7(8)
C47B N3B C35B C36B -77.5(7)
C47B N3B C41B C42B 163.0(6)
C48B O11 C48A C47A 59.5(3)
C48B O11 C49A C50A -95.6(3)
C48B O11 C49B C50B 175.4(5)
C49B O11 C48A C47A 141.4(4)
C49B O11 C49A C50A -47.9(5)
C49B O11 C48B C47B 171.8(5)
C50B O12 C50A C49A -43.1(5)
C50B O12 C51A C52A 152.8(4)
C50B O12 C51B C52B -177.4(5)
C51B O12 C50A C49A -84.9(4)
C51B O12 C51A C52A 58.6(3)
C51B O12 C50B C49B -175.1(5)
C52B N4B C40B C39B 167.8(6)

loop_
_exptl_oxdiff_crystal_face_indexfrac_h
_exptl_oxdiff_crystal_face_indexfrac_k
_exptl_oxdiff_crystal_face_indexfrac_l
_exptl_oxdiff_crystal_face_x
_exptl_oxdiff_crystal_face_y
_exptl_oxdiff_crystal_face_z
-2.9989 4.9845 2.9944 0.2692 0.0126 0.1420
0.0009 -2.9948 4.9968 -0.1267 -0.0069 0.1598
4.9932 1.0105 -4.9889 -0.0273 -0.2608 -0.2386
-4.9921 -1.0109 -3.0069 0.0133 0.3952 -0.0160
1.9974 1.0030 -4.9939 0.0109 -0.0693 -0.1910
1.9990 -1.9920 -4.9944 -0.1245 0.0077 -0.1904
